data_4326601
loop_
_publ_author_name
'Michael Nippe'
'Yevgeniya Turov'
'John F. Berry'

_publ_contact_author_address
;Department of Chemistry
University of Wisconsin-Madison
1101 University Ave
Madison, WI  53706
USA
;
_publ_contact_author_email berry@chem.wisc.edu
_publ_contact_author_name 'John F. Berry'
_publ_contact_author_phone 809-608-262-7534
_publ_section_title
;
 Remote Effects of Axial Ligand Substitution in Heterometallic
 Cr\\tbCr...M Chains
;
_journal_name_full 'Inorganic Chemistry'
_journal_page_first 10592
_journal_page_last 10599
_journal_paper_doi 10.1021/ic2011309
_journal_volume 50
_journal_year 2011
_chemical_formula_moiety
;
Cr2 Fe (C40 H32 N12) (S2 O6 C2 F6) 0.5(C H2 Cl2) 0.3(C4 H8 O)
;
_chemical_formula_sum 'C43.7 H35.4 Cl Cr2 F6 Fe N12 O6.3 S2'
_chemical_formula_weight 1202.88
_space_group_IT_number 9
_symmetry_cell_setting monoclinic
_symmetry_space_group_name_Hall 'C -2yc'
_symmetry_space_group_name_H-M 'C 1 c 1'
_atom_sites_solution_hydrogens geom
_atom_sites_solution_primary direct
_atom_sites_solution_secondary difmap
_audit_creation_method SHELXL-97
_cell_angle_alpha 90.00
_cell_angle_beta 108.3020(10)
_cell_angle_gamma 90.00
_cell_formula_units_Z 8
_cell_length_a 34.4912(9)
_cell_length_b 17.8894(5)
_cell_length_c 16.8300(4)
_cell_measurement_reflns_used 9761
_cell_measurement_temperature 100(2)
_cell_measurement_theta_max 71.0848
_cell_measurement_theta_min 2.8146
_cell_volume 9859.3(4)
_computing_cell_refinement 'SAINT Ver. 7.24A (Bruker-AXS, 2007)'
_computing_data_collection 'APEX2 Ver. 2.1-4 (Bruker-AXS, 2009)'
_computing_data_reduction 'SAINT Ver. 7.24A'
_computing_molecular_graphics SHELXTL
_computing_publication_material SHELXTL
_computing_structure_refinement 'SHELXTL, OLEX2 (Dolomanov et al., 2009)'
_computing_structure_solution 'SHELXS-97 (Sheldrick, 2008)'
_diffrn_ambient_temperature 100(2)
_diffrn_measured_fraction_theta_full 1.000
_diffrn_measured_fraction_theta_max 0.985
_diffrn_measurement_device_type 'Bruker Apex2'
_diffrn_measurement_method \w-scan
_diffrn_radiation_monochromator graphite
_diffrn_radiation_source 'fine-focus sealed tube'
_diffrn_radiation_type CuK\a
_diffrn_radiation_wavelength 1.54178
_diffrn_reflns_theta_full 67.00
_exptl_absorpt_coefficient_mu 7.912
_exptl_absorpt_correction_T_max 0.3006
_exptl_absorpt_correction_T_min 0.1440
_exptl_absorpt_correction_type analytical
_exptl_absorpt_process_details 'SADABS  (Bruker-AXS, 2003)'
_exptl_crystal_colour green
_exptl_crystal_density_diffrn 1.621
_exptl_crystal_description block
_exptl_crystal_F_000 4780
_exptl_crystal_size_max 0.40
_exptl_crystal_size_mid 0.30
_exptl_crystal_size_min 0.20
_refine_diff_density_max 2.131
_refine_diff_density_min -0.628
_refine_diff_density_rms 0.094
_refine_ls_abs_structure_details 'Flack H D (1983), Acta Cryst. A39, 876-881'
_refine_ls_abs_structure_Flack 0.000(7)
_refine_ls_extinction_method none
_refine_ls_goodness_of_fit_ref 1.348
_refine_ls_hydrogen_treatment constr
_refine_ls_matrix_type full
_refine_ls_number_parameters 1341
_refine_ls_number_reflns 17930
_refine_ls_number_restraints 3
_refine_ls_restrained_S_all 1.350
_refine_ls_R_factor_all 0.0484
_refine_ls_R_factor_gt 0.0467
_refine_ls_shift/su_max 0.001
_refine_ls_shift/su_mean 0.000
_refine_ls_structure_factor_coef Fsqd
_refine_ls_weighting_details 'calc w=1/[\s^2^(Fo^2^)+(0.0544P)^2^+21.2788P] where P=(Fo^2^+2Fc^2^)/3'
_refine_ls_weighting_scheme calc
_refine_ls_wR_factor_gt 0.1312
_refine_ls_wR_factor_ref 0.1323
_reflns_number_gt 17162
_reflns_number_total 17930
_reflns_threshold_expression >2sigma(I)
_cod_data_source_file ic2011309_si_002_3.cif
_cod_data_source_block compound5(100K)
_cod_original_formula_sum
;
C43.70 H35.40 Cl Cr2 F6 Fe N12 O6.30 S2
;
_cod_database_code 4326601

loop_
_symmetry_equiv_pos_as_xyz
'x, y, z'
'x, -y, z+1/2'
'x+1/2, y+1/2, z'
'x+1/2, -y+1/2, z+1/2'

loop_
_atom_site_label
_atom_site_type_symbol
_atom_site_fract_x
_atom_site_fract_y
_atom_site_fract_z
_atom_site_U_iso_or_equiv
_atom_site_adp_type
_atom_site_occupancy
_atom_site_symmetry_multiplicity
_atom_site_calc_flag
_atom_site_refinement_flags
_atom_site_disorder_assembly
_atom_site_disorder_group
Fe1 Fe 0.60799(13) 0.8489(3) 0.7295(3) 0.0165(11) Uiso 0.24 1 d P A 1
Fe1A Fe 0.59941(4) 0.57317(8) 0.72103(8) 0.0194(3) Uiso 0.76 1 d P A 2
Cr1 Cr 0.59886(13) 0.5933(3) 0.7217(3) 0.0176(11) Uiso 0.24 1 d P A 1
Cr1A Cr 0.60758(4) 0.82961(9) 0.72904(9) 0.0190(4) Uiso 0.76 1 d P A 2
Cr2 Cr 0.6015(5) 0.6959(5) 0.7242(9) 0.0158(17) Uani 0.24 1 d P A 1
Cr2A Cr 0.60392(13) 0.71752(15) 0.7250(3) 0.0171(5) Uani 0.76 1 d P A 2
S1A S 0.60228(17) 0.3827(3) 0.6779(4) 0.0154(11) Uani 0.18 1 d P A 2
S2 S 0.60350(4) 1.03528(6) 0.72385(8) 0.0242(2) Uani 1 1 d . A .
F1A F 0.5340(16) 0.339(3) 0.701(3) 0.127(16) Uiso 0.18 1 d P A 2
F2A F 0.5945(7) 0.3351(12) 0.8175(13) 0.039(5) Uiso 0.18 1 d P A 2
F3A F 0.5801(7) 0.2511(12) 0.7122(13) 0.045(5) Uiso 0.18 1 d P A 2
F4 F 0.64975(14) 1.1536(2) 0.7399(4) 0.0775(16) Uani 1 1 d . A .
F5 F 0.67685(13) 1.0641(2) 0.8257(3) 0.0683(13) Uani 1 1 d . A .
F6 F 0.67286(13) 1.0566(3) 0.6961(3) 0.0664(13) Uani 1 1 d . A .
O1A O 0.59613(12) 0.4562(2) 0.7138(2) 0.0306(8) Uani 0.18 1 d P A 2
O2A O 0.5704(8) 0.3456(13) 0.5863(15) 0.0359(8) Uiso 0.18 1 d P A 2
O3A O 0.6473(7) 0.3611(14) 0.7065(15) 0.0359(8) Uiso 0.18 1 d P A 2
O4 O 0.61545(11) 0.9571(2) 0.7347(2) 0.0292(8) Uani 1 1 d . . .
O5 O 0.58205(13) 1.0555(2) 0.6392(2) 0.0354(9) Uani 1 1 d . . .
O6 O 0.58712(15) 1.0631(2) 0.7864(3) 0.0435(11) Uani 1 1 d . . .
N1 N 0.65523(12) 0.5841(2) 0.6922(2) 0.0186(8) Uani 1 1 d . . .
N2 N 0.63833(13) 0.7053(2) 0.6486(3) 0.0181(8) Uani 1 1 d . . .
N3 N 0.62090(12) 0.8278(2) 0.6149(2) 0.0171(8) Uani 1 1 d . . .
N4 N 0.63449(12) 0.5801(2) 0.8493(3) 0.0223(8) Uani 1 1 d . . .
N5 N 0.65318(14) 0.7003(2) 0.8258(3) 0.0216(9) Uani 1 1 d . . .
N6 N 0.67001(13) 0.8212(2) 0.8027(2) 0.0208(8) Uani 1 1 d . . .
N7 N 0.54537(12) 0.5945(2) 0.7535(2) 0.0207(8) Uani 1 1 d . . .
N8 N 0.56779(14) 0.7122(2) 0.7995(3) 0.0213(8) Uani 1 1 d . . .
N9 N 0.59239(14) 0.8309(2) 0.8394(3) 0.0251(9) Uani 1 1 d . . .
N10 N 0.56654(12) 0.5943(2) 0.5917(2) 0.0202(8) Uani 1 1 d . . .
N11 N 0.55365(12) 0.7157(2) 0.6227(2) 0.0173(8) Uani 1 1 d . . .
N12 N 0.54497(13) 0.8363(2) 0.6607(3) 0.0234(9) Uani 1 1 d . . .
C1 C 0.68256(15) 0.5276(3) 0.7139(3) 0.0239(10) Uani 1 1 d . A .
H1 H 0.6761 0.4854 0.7415 0.029 Uiso 1 1 calc R . .
C2 C 0.71941(15) 0.5284(3) 0.6979(3) 0.0270(11) Uani 1 1 d . . .
H2 H 0.7382 0.4882 0.7150 0.032 Uiso 1 1 calc R A .
C3 C 0.72830(16) 0.5908(3) 0.6554(3) 0.0283(11) Uani 1 1 d . A .
H3 H 0.7530 0.5924 0.6415 0.034 Uiso 1 1 calc R . .
C4 C 0.70116(16) 0.6493(3) 0.6341(3) 0.0256(11) Uani 1 1 d . . .
H4 H 0.7070 0.6915 0.6055 0.031 Uiso 1 1 calc R A .
C5 C 0.66447(14) 0.6463(3) 0.6549(3) 0.0177(9) Uani 1 1 d . A .
C6 C 0.63405(14) 0.7623(3) 0.5914(3) 0.0194(9) Uani 1 1 d . A .
C7 C 0.63756(16) 0.7543(3) 0.5103(3) 0.0267(11) Uani 1 1 d . . .
H7 H 0.6467 0.7084 0.4940 0.032 Uiso 1 1 calc R A .
C8 C 0.62775(18) 0.8130(3) 0.4555(3) 0.0324(12) Uani 1 1 d . A .
H8 H 0.6297 0.8080 0.4007 0.039 Uiso 1 1 calc R . .
C9 C 0.61482(18) 0.8800(3) 0.4809(3) 0.0312(12) Uani 1 1 d . . .
H9 H 0.6084 0.9217 0.4441 0.037 Uiso 1 1 calc R A .
C10 C 0.61146(16) 0.8848(3) 0.5595(3) 0.0242(10) Uani 1 1 d . A .
H10 H 0.6021 0.9304 0.5760 0.029 Uiso 1 1 calc R . .
C11 C 0.63416(15) 0.5239(3) 0.9025(3) 0.0251(10) Uani 1 1 d . A .
H11 H 0.6193 0.4799 0.8798 0.030 Uiso 1 1 calc R . .
C12 C 0.65349(16) 0.5258(3) 0.9856(3) 0.0292(11) Uani 1 1 d . . .
H12 H 0.6530 0.4837 1.0197 0.035 Uiso 1 1 calc R A .
C13 C 0.67409(17) 0.5906(3) 1.0204(3) 0.0306(11) Uani 1 1 d . A .
H13 H 0.6875 0.5940 1.0789 0.037 Uiso 1 1 calc R . .
C14 C 0.67478(17) 0.6497(3) 0.9685(3) 0.0283(11) Uani 1 1 d . . .
H14 H 0.6883 0.6948 0.9914 0.034 Uiso 1 1 calc R A .
C15 C 0.65560(15) 0.6436(3) 0.8818(3) 0.0206(10) Uani 1 1 d . A .
C16 C 0.68277(15) 0.7541(3) 0.8396(3) 0.0188(9) Uani 1 1 d . A .
C17 C 0.72429(16) 0.7416(3) 0.8837(3) 0.0240(10) Uani 1 1 d . . .
H17 H 0.7332 0.6933 0.9053 0.029 Uiso 1 1 calc R A .
C18 C 0.75167(18) 0.7988(3) 0.8952(3) 0.0295(11) Uani 1 1 d . A .
H18 H 0.7796 0.7911 0.9264 0.035 Uiso 1 1 calc R . .
C19 C 0.73810(18) 0.8699(3) 0.8604(3) 0.0315(12) Uani 1 1 d . . .
H19 H 0.7563 0.9112 0.8689 0.038 Uiso 1 1 calc R A .
C20 C 0.69784(17) 0.8769(3) 0.8139(3) 0.0262(11) Uani 1 1 d . A .
H20 H 0.6889 0.9236 0.7879 0.031 Uiso 1 1 calc R . .
C21 C 0.51626(15) 0.5412(3) 0.7351(3) 0.0236(10) Uani 1 1 d . A .
H21 H 0.5215 0.4962 0.7101 0.028 Uiso 1 1 calc R . .
C22 C 0.47967(17) 0.5479(3) 0.7502(3) 0.0310(12) Uani 1 1 d . . .
H22 H 0.4606 0.5079 0.7388 0.037 Uiso 1 1 calc R A .
C23 C 0.47152(17) 0.6142(4) 0.7824(3) 0.0389(14) Uani 1 1 d . A .
H23 H 0.4461 0.6211 0.7923 0.047 Uiso 1 1 calc R . .
C24 C 0.50009(17) 0.6712(3) 0.8007(3) 0.0325(12) Uani 1 1 d . . .
H24 H 0.4942 0.7175 0.8220 0.039 Uiso 1 1 calc R A .
C25 C 0.53806(16) 0.6597(3) 0.7872(3) 0.0223(10) Uani 1 1 d . A .
C26 C 0.57357(17) 0.7695(3) 0.8574(3) 0.0255(10) Uani 1 1 d . A .
C27 C 0.5641(2) 0.7657(3) 0.9323(4) 0.0428(15) Uani 1 1 d . . .
H27 H 0.5511 0.7227 0.9452 0.051 Uiso 1 1 calc R A .
C28 C 0.5737(3) 0.8249(4) 0.9869(4) 0.058(2) Uani 1 1 d . A .
H28 H 0.5672 0.8234 1.0377 0.070 Uiso 1 1 calc R . .
C29 C 0.5927(3) 0.8861(4) 0.9675(4) 0.0531(19) Uani 1 1 d . . .
H29 H 0.5994 0.9274 1.0048 0.064 Uiso 1 1 calc R A .
C30 C 0.6020(2) 0.8876(3) 0.8949(4) 0.0361(13) Uani 1 1 d . A .
H30 H 0.6157 0.9300 0.8828 0.043 Uiso 1 1 calc R . .
C31 C 0.56651(14) 0.5400(3) 0.5361(3) 0.0227(10) Uani 1 1 d . A .
H31 H 0.5790 0.4935 0.5566 0.027 Uiso 1 1 calc R . .
C32 C 0.54921(15) 0.5488(3) 0.4506(3) 0.0275(11) Uani 1 1 d . . .
H32 H 0.5492 0.5089 0.4133 0.033 Uiso 1 1 calc R A .
C33 C 0.53190(17) 0.6169(4) 0.4210(3) 0.0332(12) Uani 1 1 d . A .
H33 H 0.5201 0.6245 0.3625 0.040 Uiso 1 1 calc R . .
C34 C 0.53173(16) 0.6735(3) 0.4756(3) 0.0285(11) Uani 1 1 d . . .
H34 H 0.5201 0.7206 0.4552 0.034 Uiso 1 1 calc R A .
C35 C 0.54907(14) 0.6615(3) 0.5632(3) 0.0195(9) Uani 1 1 d . A .
C36 C 0.52799(15) 0.7757(3) 0.6143(3) 0.0235(10) Uani 1 1 d . A .
C37 C 0.48586(16) 0.7751(3) 0.5684(4) 0.0341(12) Uani 1 1 d . . .
H37 H 0.4740 0.7327 0.5358 0.041 Uiso 1 1 calc R A .
C38 C 0.46220(17) 0.8363(3) 0.5714(5) 0.0449(16) Uani 1 1 d . A .
H38 H 0.4341 0.8371 0.5392 0.054 Uiso 1 1 calc R . .
C39 C 0.47965(18) 0.8971(3) 0.6218(5) 0.0441(15) Uani 1 1 d . . .
H39 H 0.4636 0.9390 0.6267 0.053 Uiso 1 1 calc R A .
C40 C 0.52035(18) 0.8945(3) 0.6639(4) 0.0347(12) Uani 1 1 d . A .
H40 H 0.5323 0.9362 0.6977 0.042 Uiso 1 1 calc R . .
C41A C 0.5741(11) 0.330(2) 0.725(2) 0.037(7) Uiso 0.18 1 d P A 2
C42 C 0.6537(2) 1.0798(3) 0.7480(5) 0.0483(17) Uani 1 1 d . . .
Fe2 Fe 0.34992(8) 0.15194(16) 0.54947(16) 0.0225(7) Uiso 0.43 1 d P B 1
Fe2A Fe 0.35310(5) 0.42851(11) 0.56760(10) 0.0182(5) Uiso 0.57 1 d P B 2
Cr3 Cr 0.35317(6) 0.40900(14) 0.56671(12) 0.0100(6) Uiso 0.43 1 d P B 1
Cr3A Cr 0.34818(5) 0.17179(11) 0.54882(11) 0.0162(4) Uiso 0.57 1 d P B 2
Cr4 Cr 0.3500(3) 0.3032(4) 0.5586(7) 0.0126(10) Uani 0.43 1 d P B 1
Cr4A Cr 0.3513(3) 0.2838(3) 0.5561(5) 0.0185(10) Uani 0.57 1 d P B 2
S3 S 0.35540(4) -0.03481(7) 0.55384(8) 0.0265(3) Uani 1 1 d . B .
S4 S 0.35017(4) 0.61685(7) 0.60102(8) 0.0248(2) Uani 1 1 d . B .
F7 F 0.31071(15) -0.1538(2) 0.5449(4) 0.0853(18) Uani 1 1 d . B .
F8 F 0.28207(13) -0.0685(2) 0.4568(3) 0.0662(13) Uani 1 1 d . B .
F9 F 0.28725(14) -0.0545(3) 0.5870(3) 0.0685(13) Uani 1 1 d . B .
F10 F 0.36238(16) 0.6653(3) 0.4649(3) 0.0642(12) Uani 1 1 d . B .
F11 F 0.37537(14) 0.74577(19) 0.5648(3) 0.0595(11) Uani 1 1 d . B .
F12 F 0.41679(11) 0.6553(2) 0.5682(3) 0.0591(11) Uani 1 1 d . B .
O7 O 0.34293(12) 0.0421(2) 0.5399(2) 0.0347(9) Uani 1 1 d . . .
O8 O 0.37721(15) -0.0519(3) 0.6387(3) 0.0428(10) Uani 1 1 d . . .
O9 O 0.37101(13) -0.0651(2) 0.4920(3) 0.0398(10) Uani 1 1 d . . .
O10 O 0.30902(12) 0.6401(2) 0.5653(3) 0.0436(10) Uani 1 1 d . . .
O11 O 0.36904(15) 0.6334(2) 0.6888(2) 0.0416(10) Uani 1 1 d . . .
O12 O 0.35838(11) 0.5425(2) 0.5770(2) 0.0282(8) Uani 1 1 d . . .
N13 N 0.40700(11) 0.4116(2) 0.5318(2) 0.0170(7) Uani 1 1 d . . .
N14 N 0.38537(13) 0.2942(2) 0.4804(3) 0.0198(8) Uani 1 1 d . . .
N15 N 0.36337(13) 0.1757(2) 0.4368(3) 0.0213(8) Uani 1 1 d . . .
N16 N 0.31938(11) 0.4212(2) 0.4397(2) 0.0163(7) Uani 1 1 d . . .
N17 N 0.30038(13) 0.3011(2) 0.4569(2) 0.0186(8) Uani 1 1 d . . .
N18 N 0.28593(13) 0.1777(2) 0.4779(2) 0.0210(8) Uani 1 1 d . . .
N19 N 0.29759(12) 0.4117(2) 0.5946(2) 0.0201(8) Uani 1 1 d . . .
N20 N 0.31599(13) 0.2908(2) 0.6339(3) 0.0199(8) Uani 1 1 d . . .
N21 N 0.33586(13) 0.1685(2) 0.6639(2) 0.0207(8) Uani 1 1 d . . .
N22 N 0.38727(11) 0.4030(2) 0.6943(2) 0.0173(7) Uani 1 1 d . . .
N23 N 0.40157(13) 0.2853(2) 0.6569(3) 0.0211(8) Uani 1 1 d . . .
N24 N 0.41261(13) 0.1669(2) 0.6150(3) 0.0247(9) Uani 1 1 d . . .
C43 C 0.43489(14) 0.4680(3) 0.5503(3) 0.0192(9) Uani 1 1 d . B .
H43 H 0.4293 0.5112 0.5776 0.023 Uiso 1 1 calc R . .
C44 C 0.47066(15) 0.4650(3) 0.5314(3) 0.0264(11) Uani 1 1 d . . .
H44 H 0.4895 0.5053 0.5446 0.032 Uiso 1 1 calc R B .
C45 C 0.47856(15) 0.4006(3) 0.4918(3) 0.0299(11) Uani 1 1 d . B .
H45 H 0.5033 0.3967 0.4783 0.036 Uiso 1 1 calc R . .
C46 C 0.45096(16) 0.3432(3) 0.4723(3) 0.0247(10) Uani 1 1 d . . .
H46 H 0.4565 0.2993 0.4460 0.030 Uiso 1 1 calc R B .
C47 C 0.41434(14) 0.3500(3) 0.4917(3) 0.0194(9) Uani 1 1 d . B .
C48 C 0.37925(16) 0.2415(3) 0.4198(3) 0.0221(10) Uani 1 1 d . B .
C49 C 0.38403(17) 0.2524(3) 0.3407(3) 0.0303(11) Uani 1 1 d . . .
H49 H 0.3938 0.2989 0.3275 0.036 Uiso 1 1 calc R B .
C50 C 0.3745(2) 0.1960(3) 0.2826(3) 0.0367(13) Uani 1 1 d . B .
H50 H 0.3780 0.2034 0.2293 0.044 Uiso 1 1 calc R . .
C51 C 0.3597(2) 0.1272(3) 0.3015(3) 0.0375(13) Uani 1 1 d . . .
H51 H 0.3538 0.0869 0.2628 0.045 Uiso 1 1 calc R B .
C52 C 0.35419(18) 0.1208(3) 0.3790(3) 0.0281(11) Uani 1 1 d . B .
H52 H 0.3433 0.0754 0.3922 0.034 Uiso 1 1 calc R . .
C53 C 0.32088(14) 0.4806(3) 0.3906(3) 0.0187(9) Uani 1 1 d . B .
H53 H 0.3372 0.5223 0.4157 0.022 Uiso 1 1 calc R . .
C54 C 0.30008(15) 0.4836(3) 0.3066(3) 0.0247(10) Uani 1 1 d . . .
H54 H 0.3016 0.5264 0.2743 0.030 Uiso 1 1 calc R B .
C55 C 0.27699(17) 0.4225(3) 0.2706(3) 0.0306(11) Uani 1 1 d . B .
H55 H 0.2624 0.4227 0.2124 0.037 Uiso 1 1 calc R . .
C56 C 0.27488(16) 0.3616(3) 0.3178(3) 0.0255(11) Uani 1 1 d . . .
H56 H 0.2587 0.3198 0.2927 0.031 Uiso 1 1 calc R B .
C57 C 0.29689(14) 0.3609(3) 0.4047(3) 0.0198(9) Uani 1 1 d . B .
C58 C 0.27159(15) 0.2451(3) 0.4426(3) 0.0214(10) Uani 1 1 d . B .
C59 C 0.22994(16) 0.2550(3) 0.3999(3) 0.0273(11) Uani 1 1 d . . .
H59 H 0.2199 0.3028 0.3785 0.033 Uiso 1 1 calc R B .
C60 C 0.20354(17) 0.1952(3) 0.3891(3) 0.0293(11) Uani 1 1 d . B .
H60 H 0.1753 0.2012 0.3594 0.035 Uiso 1 1 calc R . .
C61 C 0.21868(18) 0.1267(3) 0.4221(4) 0.0301(11) Uani 1 1 d . . .
H61 H 0.2012 0.0844 0.4137 0.036 Uiso 1 1 calc R B .
C62 C 0.25979(17) 0.1204(3) 0.4678(3) 0.0281(11) Uani 1 1 d . B .
H62 H 0.2697 0.0737 0.4928 0.034 Uiso 1 1 calc R . .
C63 C 0.26958(14) 0.4673(3) 0.5751(3) 0.0204(9) Uani 1 1 d . B .
H63 H 0.2759 0.5119 0.5510 0.024 Uiso 1 1 calc R . .
C64 C 0.23243(16) 0.4622(3) 0.5884(3) 0.0271(11) Uani 1 1 d . . .
H64 H 0.2131 0.5015 0.5715 0.033 Uiso 1 1 calc R B .
C65 C 0.22364(15) 0.3993(3) 0.6265(3) 0.0269(11) Uani 1 1 d . B .
H65 H 0.1985 0.3956 0.6382 0.032 Uiso 1 1 calc R . .
C66 C 0.25191(15) 0.3413(3) 0.6479(3) 0.0240(10) Uani 1 1 d . . .
H66 H 0.2466 0.2982 0.6758 0.029 Uiso 1 1 calc R B .
C67 C 0.28847(15) 0.3471(3) 0.6279(3) 0.0186(9) Uani 1 1 d . B .
C68 C 0.32123(15) 0.2317(3) 0.6886(3) 0.0214(10) Uani 1 1 d . B .
C69 C 0.31569(17) 0.2355(3) 0.7680(3) 0.0272(11) Uani 1 1 d . . .
H69 H 0.3055 0.2799 0.7853 0.033 Uiso 1 1 calc R B .
C70 C 0.32505(19) 0.1750(3) 0.8200(3) 0.0327(12) Uani 1 1 d . B .
H70 H 0.3211 0.1771 0.8733 0.039 Uiso 1 1 calc R . .
C71 C 0.34038(19) 0.1101(3) 0.7954(3) 0.0319(12) Uani 1 1 d . . .
H71 H 0.3471 0.0677 0.8311 0.038 Uiso 1 1 calc R B .
C72 C 0.34551(17) 0.1096(3) 0.7170(3) 0.0256(10) Uani 1 1 d . B .
H72 H 0.3563 0.0658 0.6997 0.031 Uiso 1 1 calc R . .
C73 C 0.38753(15) 0.4553(3) 0.7528(3) 0.0227(10) Uani 1 1 d . B .
H73 H 0.3729 0.5005 0.7349 0.027 Uiso 1 1 calc R . .
C74 C 0.40781(16) 0.4463(3) 0.8367(3) 0.0277(11) Uani 1 1 d . . .
H74 H 0.4077 0.4845 0.8759 0.033 Uiso 1 1 calc R B .
C75 C 0.42835(16) 0.3800(3) 0.8622(3) 0.0288(11) Uani 1 1 d . B .
H75 H 0.4427 0.3721 0.9198 0.035 Uiso 1 1 calc R . .
C76 C 0.42813(16) 0.3250(3) 0.8043(3) 0.0262(10) Uani 1 1 d . . .
H76 H 0.4422 0.2793 0.8220 0.031 Uiso 1 1 calc R B .
C77 C 0.40697(14) 0.3371(3) 0.7190(3) 0.0192(9) Uani 1 1 d . B .
C78 C 0.42915(16) 0.2299(3) 0.6599(3) 0.0225(10) Uani 1 1 d . B .
C79 C 0.47159(18) 0.2359(3) 0.6970(4) 0.0359(13) Uani 1 1 d . . .
H79 H 0.4829 0.2790 0.7287 0.043 Uiso 1 1 calc R B .
C80 C 0.49669(18) 0.1794(4) 0.6874(4) 0.0436(14) Uani 1 1 d . B .
H80 H 0.5254 0.1836 0.7119 0.052 Uiso 1 1 calc R . .
C81 C 0.4799(2) 0.1158(3) 0.6418(4) 0.0458(15) Uani 1 1 d . . .
H81 H 0.4967 0.0758 0.6352 0.055 Uiso 1 1 calc R B .
C82 C 0.43802(18) 0.1127(3) 0.6064(4) 0.0336(12) Uani 1 1 d . B .
H82 H 0.4265 0.0699 0.5742 0.040 Uiso 1 1 calc R . .
C83 C 0.3066(2) -0.0812(4) 0.5348(5) 0.0468(16) Uani 1 1 d . . .
C84 C 0.3777(2) 0.6743(3) 0.5465(4) 0.0394(14) Uani 1 1 d . . .
Cl1 Cl 0.71346(6) 0.18525(11) 0.59794(14) 0.0643(5) Uani 1 1 d . . .
Cl2 Cl 0.74939(7) 0.31466(10) 0.70086(14) 0.0639(5) Uani 1 1 d . . .
C85 C 0.7565(2) 0.2447(4) 0.6322(4) 0.0552(16) Uani 1 1 d . . .
H85A H 0.7613 0.2687 0.5831 0.066 Uiso 1 1 calc R . .
H85B H 0.7810 0.2146 0.6614 0.066 Uiso 1 1 calc R . .
S1 S 0.58472(4) 0.38150(7) 0.73548(9) 0.0245(3) Uani 0.82 1 d P C 1
F1 F 0.59019(14) 0.2532(3) 0.6664(3) 0.0536(11) Uiso 0.82 1 d P C 1
F2 F 0.64099(15) 0.3267(3) 0.6794(3) 0.0561(11) Uiso 0.82 1 d P C 1
F3 F 0.58537(17) 0.3512(3) 0.5849(4) 0.0554(14) Uiso 0.82 1 d P C 1
O1 O 0.59613(12) 0.4562(2) 0.7138(2) 0.0306(8) Uani 0.82 1 d P C 1
O2 O 0.60800(16) 0.3540(3) 0.8167(3) 0.0359(8) Uiso 0.82 1 d P C 1
O3 O 0.54123(17) 0.3682(3) 0.7125(3) 0.0359(8) Uiso 0.82 1 d P C 1
C41 C 0.6006(2) 0.3234(4) 0.6620(4) 0.0383(15) Uiso 0.82 1 d P C 1
O13 O 0.4558(3) -0.1005(5) 0.3535(5) 0.064(2) Uiso 0.60 1 d PD . .
C86 C 0.4445(6) -0.0256(11) 0.3656(12) 0.099(5) Uiso 0.60 1 d P . .
H86A H 0.4441 -0.0193 0.4237 0.119 Uiso 0.60 1 calc PR . .
H86B H 0.4167 -0.0151 0.3272 0.119 Uiso 0.60 1 calc PR . .
C87 C 0.4778(6) 0.0342(10) 0.3469(13) 0.111(6) Uiso 0.60 1 d PD . .
H87A H 0.4756 0.0384 0.2871 0.133 Uiso 0.60 1 calc PR . .
H87B H 0.4778 0.0841 0.3723 0.133 Uiso 0.60 1 calc PR . .
C88 C 0.5129(6) -0.0172(12) 0.3978(13) 0.112(6) Uiso 0.60 1 d PD . .
H88A H 0.5240 0.0032 0.4552 0.134 Uiso 0.60 1 calc PR . .
H88B H 0.5350 -0.0157 0.3720 0.134 Uiso 0.60 1 calc PR . .
C89 C 0.5000(4) -0.1031(8) 0.4040(8) 0.062(3) Uiso 0.60 1 d P . .
H89A H 0.5155 -0.1374 0.3790 0.075 Uiso 0.60 1 calc PR . .
H89B H 0.5039 -0.1181 0.4626 0.075 Uiso 0.60 1 calc PR . .

loop_
_atom_site_aniso_label
_atom_site_aniso_U_11
_atom_site_aniso_U_22
_atom_site_aniso_U_33
_atom_site_aniso_U_23
_atom_site_aniso_U_13
_atom_site_aniso_U_12
Cr2 0.017(3) 0.012(4) 0.019(2) 0.002(3) 0.0060(17) -0.005(3)
Cr2A 0.0154(8) 0.0237(16) 0.0125(7) -0.0005(13) 0.0046(5) -0.0030(13)
S1A 0.008(2) 0.016(3) 0.021(3) -0.002(2) 0.001(2) 0.001(2)
S2 0.0319(6) 0.0212(5) 0.0199(5) -0.0005(5) 0.0086(5) -0.0002(5)
F4 0.053(3) 0.0228(18) 0.141(5) 0.009(2) 0.007(3) -0.0108(17)
F5 0.047(2) 0.042(2) 0.087(3) -0.014(2) -0.020(2) -0.0029(18)
F6 0.049(2) 0.055(2) 0.111(4) 0.015(2) 0.048(3) -0.002(2)
O1A 0.032(2) 0.0258(18) 0.034(2) -0.0058(15) 0.0106(17) -0.0052(15)
O4 0.033(2) 0.0245(18) 0.0273(19) 0.0020(15) 0.0061(16) -0.0006(15)
O5 0.049(2) 0.033(2) 0.0222(18) 0.0060(15) 0.0079(17) 0.0055(18)
O6 0.060(3) 0.045(2) 0.033(2) 0.0033(18) 0.024(2) 0.015(2)
N1 0.0170(18) 0.0154(18) 0.0203(19) -0.0018(15) 0.0012(15) -0.0015(15)
N2 0.022(2) 0.0170(18) 0.018(2) -0.0024(14) 0.0105(17) -0.0026(15)
N3 0.0170(19) 0.0216(19) 0.0117(18) 0.0029(14) 0.0031(15) 0.0013(15)
N4 0.0185(19) 0.0218(19) 0.025(2) 0.0013(16) 0.0044(17) 0.0014(16)
N5 0.026(2) 0.0190(19) 0.017(2) 0.0011(15) 0.0025(17) -0.0011(16)
N6 0.026(2) 0.0189(19) 0.018(2) -0.0031(16) 0.0079(17) -0.0040(17)
N7 0.0190(19) 0.027(2) 0.0150(18) 0.0049(16) 0.0035(15) -0.0014(16)
N8 0.025(2) 0.0180(19) 0.023(2) -0.0005(15) 0.0118(18) -0.0019(16)
N9 0.037(2) 0.023(2) 0.020(2) 0.0011(16) 0.0165(19) 0.0026(18)
N10 0.0195(19) 0.024(2) 0.0174(19) -0.0033(16) 0.0064(15) -0.0032(16)
N11 0.0167(19) 0.0179(18) 0.018(2) 0.0009(15) 0.0059(16) 0.0032(15)
N12 0.025(2) 0.0198(19) 0.028(2) 0.0021(16) 0.0122(18) 0.0037(16)
C1 0.026(2) 0.018(2) 0.025(2) -0.0052(18) 0.004(2) 0.0013(19)
C2 0.021(2) 0.026(2) 0.030(3) -0.003(2) 0.001(2) 0.0059(19)
C3 0.021(2) 0.035(3) 0.028(3) -0.009(2) 0.007(2) 0.001(2)
C4 0.026(3) 0.029(3) 0.023(3) -0.007(2) 0.010(2) -0.005(2)
C5 0.013(2) 0.022(2) 0.016(2) -0.0038(17) 0.0018(18) -0.0022(17)
C6 0.017(2) 0.021(2) 0.021(2) 0.0010(18) 0.0060(19) -0.0025(18)
C7 0.029(3) 0.028(2) 0.027(3) 0.001(2) 0.014(2) 0.001(2)
C8 0.042(3) 0.040(3) 0.019(3) 0.001(2) 0.015(2) 0.006(2)
C9 0.041(3) 0.031(3) 0.024(3) 0.010(2) 0.015(2) 0.003(2)
C10 0.028(3) 0.021(2) 0.023(2) 0.0023(19) 0.007(2) 0.000(2)
C11 0.023(2) 0.020(2) 0.034(3) 0.007(2) 0.013(2) 0.0003(19)
C12 0.024(2) 0.033(3) 0.031(3) 0.011(2) 0.009(2) 0.004(2)
C13 0.034(3) 0.037(3) 0.018(2) 0.007(2) 0.004(2) -0.001(2)
C14 0.030(3) 0.024(2) 0.026(3) -0.0010(19) 0.004(2) -0.008(2)
C15 0.021(2) 0.021(2) 0.019(2) -0.0005(17) 0.0057(19) -0.0020(18)
C16 0.024(2) 0.019(2) 0.013(2) -0.0025(17) 0.0046(18) -0.0035(19)
C17 0.028(3) 0.029(3) 0.014(2) -0.0019(18) 0.0042(19) -0.005(2)
C18 0.026(3) 0.036(3) 0.026(3) -0.004(2) 0.008(2) -0.006(2)
C19 0.030(3) 0.037(3) 0.028(3) -0.008(2) 0.011(2) -0.017(2)
C20 0.034(3) 0.021(2) 0.024(3) -0.0015(19) 0.010(2) -0.004(2)
C21 0.022(2) 0.030(2) 0.014(2) 0.0014(18) -0.0011(18) -0.0049(19)
C22 0.026(3) 0.046(3) 0.021(2) -0.003(2) 0.007(2) -0.013(2)
C23 0.023(3) 0.072(4) 0.023(3) -0.005(3) 0.011(2) -0.004(3)
C24 0.030(3) 0.048(3) 0.026(3) -0.004(2) 0.018(2) 0.000(2)
C25 0.028(3) 0.027(2) 0.012(2) 0.0061(17) 0.0070(19) 0.002(2)
C26 0.035(3) 0.026(2) 0.019(2) -0.0008(18) 0.014(2) 0.000(2)
C27 0.074(4) 0.033(3) 0.031(3) -0.006(2) 0.031(3) -0.017(3)
C28 0.116(7) 0.047(4) 0.030(3) -0.010(3) 0.049(4) -0.018(4)
C29 0.096(6) 0.037(3) 0.035(3) -0.016(3) 0.033(4) -0.015(3)
C30 0.060(4) 0.026(3) 0.025(3) -0.006(2) 0.018(3) -0.006(3)
C31 0.018(2) 0.022(2) 0.028(3) -0.0060(19) 0.0077(19) -0.0043(19)
C32 0.019(2) 0.035(3) 0.028(3) -0.016(2) 0.006(2) -0.003(2)
C33 0.027(3) 0.051(3) 0.019(3) -0.005(2) 0.005(2) -0.005(2)
C34 0.024(2) 0.035(3) 0.022(3) 0.005(2) 0.000(2) 0.005(2)
C35 0.013(2) 0.026(2) 0.019(2) -0.0012(18) 0.0043(18) -0.0012(18)
C36 0.019(2) 0.025(2) 0.027(2) 0.0032(19) 0.008(2) -0.0003(19)
C37 0.019(2) 0.025(2) 0.052(3) -0.004(2) 0.002(2) 0.001(2)
C38 0.019(2) 0.033(3) 0.075(5) 0.005(3) 0.003(3) 0.005(2)
C39 0.031(3) 0.022(3) 0.079(5) -0.002(3) 0.016(3) 0.007(2)
C40 0.034(3) 0.016(2) 0.055(4) -0.001(2) 0.016(3) 0.002(2)
C42 0.038(3) 0.018(3) 0.084(5) 0.003(3) 0.013(3) -0.003(2)
Cr4 0.0109(15) 0.015(3) 0.0110(13) -0.001(2) 0.0025(10) 0.001(2)
Cr4A 0.0196(10) 0.022(3) 0.0145(11) 0.0016(19) 0.0065(8) 0.006(2)
S3 0.0315(6) 0.0255(6) 0.0236(6) 0.0013(5) 0.0104(5) 0.0033(5)
S4 0.0273(6) 0.0232(6) 0.0238(6) 0.0006(5) 0.0079(5) 0.0012(5)
F7 0.057(3) 0.0199(18) 0.181(6) 0.015(2) 0.040(3) -0.0005(18)
F8 0.039(2) 0.052(2) 0.092(3) -0.023(2) -0.002(2) -0.0039(18)
F9 0.060(3) 0.055(2) 0.113(4) 0.020(2) 0.058(3) 0.007(2)
F10 0.093(3) 0.064(2) 0.048(2) 0.0177(18) 0.038(2) 0.007(2)
F11 0.071(3) 0.0210(15) 0.103(3) 0.0064(17) 0.051(2) 0.0008(16)
F12 0.0319(18) 0.042(2) 0.113(3) 0.010(2) 0.037(2) -0.0036(15)
O7 0.036(2) 0.039(2) 0.030(2) 0.0028(17) 0.0120(17) -0.0038(18)
O8 0.055(3) 0.047(2) 0.029(2) 0.0082(18) 0.016(2) 0.012(2)
O9 0.041(2) 0.050(2) 0.031(2) -0.0054(18) 0.0144(18) 0.0071(19)
O10 0.0241(18) 0.045(2) 0.058(3) 0.0170(19) 0.0061(17) 0.0035(16)
O11 0.067(3) 0.034(2) 0.0176(17) -0.0046(14) 0.0046(17) -0.0075(19)
O12 0.031(2) 0.0289(19) 0.0266(18) -0.0005(14) 0.0111(16) -0.0007(15)
N13 0.0173(18) 0.0166(17) 0.0160(18) -0.0003(14) 0.0034(15) -0.0004(15)
N14 0.023(2) 0.0218(19) 0.0158(19) 0.0031(15) 0.0084(17) 0.0009(16)
N15 0.029(2) 0.0199(19) 0.0172(19) -0.0032(15) 0.0109(17) -0.0043(17)
N16 0.0169(18) 0.0188(18) 0.0123(17) 0.0003(14) 0.0031(15) -0.0021(15)
N17 0.018(2) 0.0198(19) 0.0165(19) 0.0007(15) 0.0030(16) -0.0040(15)
N18 0.024(2) 0.022(2) 0.018(2) 0.0002(16) 0.0079(17) -0.0024(17)
N19 0.0179(19) 0.026(2) 0.0156(18) -0.0048(15) 0.0036(15) -0.0027(16)
N20 0.020(2) 0.020(2) 0.018(2) -0.0007(15) 0.0039(17) -0.0007(15)
N21 0.027(2) 0.0186(19) 0.018(2) -0.0025(15) 0.0102(17) -0.0042(17)
N22 0.0128(17) 0.0182(18) 0.0190(19) 0.0007(15) 0.0021(14) -0.0023(15)
N23 0.020(2) 0.0210(19) 0.019(2) -0.0009(15) 0.0020(17) -0.0006(16)
N24 0.028(2) 0.023(2) 0.024(2) 0.0020(17) 0.0097(18) 0.0017(17)
C43 0.020(2) 0.019(2) 0.017(2) 0.0008(16) 0.0039(18) -0.0015(17)
C44 0.021(2) 0.039(3) 0.017(2) -0.0008(19) 0.0024(18) -0.011(2)
C45 0.020(2) 0.046(3) 0.025(2) 0.001(2) 0.0103(19) -0.005(2)
C46 0.026(2) 0.030(2) 0.020(2) 0.0001(18) 0.0095(19) 0.0018(19)
C47 0.016(2) 0.026(2) 0.015(2) 0.0027(18) 0.0034(17) -0.0025(18)
C48 0.024(2) 0.018(2) 0.025(2) 0.0009(18) 0.0086(19) -0.0015(18)
C49 0.039(3) 0.030(3) 0.026(2) 0.003(2) 0.016(2) -0.006(2)
C50 0.052(3) 0.041(3) 0.021(3) 0.000(2) 0.016(2) -0.011(3)
C51 0.056(4) 0.039(3) 0.020(3) -0.007(2) 0.016(2) -0.006(3)
C52 0.038(3) 0.020(2) 0.028(3) -0.0004(19) 0.013(2) -0.003(2)
C53 0.017(2) 0.019(2) 0.021(2) -0.0004(17) 0.0067(17) 0.0037(17)
C54 0.027(2) 0.019(2) 0.029(3) 0.0090(18) 0.009(2) 0.0041(19)
C55 0.029(3) 0.040(3) 0.020(2) 0.006(2) 0.002(2) -0.002(2)
C56 0.032(3) 0.024(2) 0.016(2) -0.0027(17) 0.001(2) -0.005(2)
C57 0.016(2) 0.022(2) 0.020(2) 0.0026(18) 0.0033(19) 0.0019(18)
C58 0.025(2) 0.024(2) 0.017(2) -0.0025(18) 0.009(2) -0.004(2)
C59 0.026(3) 0.027(3) 0.028(3) 0.002(2) 0.008(2) -0.002(2)
C60 0.021(3) 0.041(3) 0.023(3) -0.002(2) 0.004(2) -0.008(2)
C61 0.032(3) 0.029(3) 0.032(3) -0.007(2) 0.013(2) -0.011(2)
C62 0.035(3) 0.023(2) 0.034(3) 0.001(2) 0.021(2) -0.004(2)
C63 0.020(2) 0.021(2) 0.017(2) -0.0013(17) 0.0016(18) -0.0009(18)
C64 0.023(2) 0.029(3) 0.027(3) -0.006(2) 0.006(2) 0.004(2)
C65 0.018(2) 0.035(3) 0.030(3) -0.006(2) 0.011(2) -0.002(2)
C66 0.022(2) 0.028(2) 0.024(2) -0.0018(19) 0.009(2) -0.0022(19)
C67 0.021(2) 0.019(2) 0.016(2) -0.0048(17) 0.0048(18) -0.0031(17)
C68 0.023(2) 0.023(2) 0.019(2) -0.0023(18) 0.008(2) -0.0037(19)
C69 0.041(3) 0.024(2) 0.021(2) -0.0057(19) 0.015(2) -0.002(2)
C70 0.050(3) 0.034(3) 0.018(2) 0.001(2) 0.017(2) -0.002(3)
C71 0.046(3) 0.024(2) 0.027(3) 0.006(2) 0.014(2) 0.003(2)
C72 0.034(3) 0.020(2) 0.021(2) 0.0020(19) 0.008(2) 0.001(2)
C73 0.019(2) 0.029(2) 0.022(2) -0.0045(19) 0.0081(19) -0.0033(19)
C74 0.024(3) 0.038(3) 0.021(2) -0.007(2) 0.007(2) -0.007(2)
C75 0.022(2) 0.042(3) 0.016(2) 0.000(2) -0.0020(18) 0.004(2)
C76 0.025(2) 0.030(3) 0.020(2) -0.001(2) 0.002(2) 0.003(2)
C77 0.015(2) 0.020(2) 0.022(2) -0.0017(18) 0.0055(19) -0.0030(18)
C78 0.026(2) 0.023(2) 0.019(2) 0.0013(18) 0.007(2) 0.0040(19)
C79 0.027(3) 0.038(3) 0.038(3) -0.006(2) 0.004(2) 0.005(2)
C80 0.027(3) 0.046(3) 0.050(4) -0.004(3) 0.001(2) 0.010(2)
C81 0.046(4) 0.033(3) 0.060(4) 0.006(3) 0.019(3) 0.018(3)
C82 0.043(3) 0.024(2) 0.036(3) 0.003(2) 0.015(2) 0.007(2)
C83 0.035(3) 0.031(3) 0.076(5) 0.000(3) 0.020(3) 0.003(3)
C84 0.044(3) 0.026(3) 0.055(4) 0.006(2) 0.026(3) 0.007(2)
Cl1 0.0566(10) 0.0541(10) 0.0785(12) 0.0351(9) 0.0159(9) 0.0053(8)
Cl2 0.0765(12) 0.0429(8) 0.0826(13) 0.0242(8) 0.0398(11) 0.0177(8)
C85 0.052(4) 0.064(4) 0.052(4) 0.020(3) 0.020(3) 0.004(3)
S1 0.0224(6) 0.0200(6) 0.0269(7) 0.0003(5) 0.0018(5) -0.0015(5)
O1 0.032(2) 0.0258(18) 0.034(2) -0.0058(15) 0.0106(17) -0.0052(15)

loop_
_atom_type_symbol
_atom_type_description
_atom_type_scat_dispersion_real
_atom_type_scat_dispersion_imag
_atom_type_scat_source
C C 0.0181 0.0091 'International Tables Vol C Tables 4.2.6.8 and 6.1.1.4'
H H 0.0000 0.0000 'International Tables Vol C Tables 4.2.6.8 and 6.1.1.4'
Cl Cl 0.3639 0.7018 'International Tables Vol C Tables 4.2.6.8 and 6.1.1.4'
Cr Cr -0.1635 2.4439 'International Tables Vol C Tables 4.2.6.8 and 6.1.1.4'
F F 0.0727 0.0534 'International Tables Vol C Tables 4.2.6.8 and 6.1.1.4'
Fe Fe -1.1336 3.1974 'International Tables Vol C Tables 4.2.6.8 and 6.1.1.4'
N N 0.0311 0.0180 'International Tables Vol C Tables 4.2.6.8 and 6.1.1.4'
O O 0.0492 0.0322 'International Tables Vol C Tables 4.2.6.8 and 6.1.1.4'
S S 0.3331 0.5567 'International Tables Vol C Tables 4.2.6.8 and 6.1.1.4'

loop_
_geom_angle_atom_site_label_1
_geom_angle_atom_site_label_2
_geom_angle_atom_site_label_3
_geom_angle
O4 Fe1 N9 100.3(2)
O4 Fe1 N12 103.1(2)
N9 Fe1 N12 87.9(2)
O4 Fe1 N3 98.8(2)
N9 Fe1 N3 160.9(3)
N12 Fe1 N3 87.5(2)
O4 Fe1 N6 96.2(2)
N9 Fe1 N6 86.8(2)
N12 Fe1 N6 160.5(3)
N3 Fe1 N6 91.4(2)
O4 Fe1 Cr2 177.2(4)
N9 Fe1 Cr2 80.5(4)
N12 Fe1 Cr2 79.5(4)
N3 Fe1 Cr2 80.4(4)
N6 Fe1 Cr2 81.2(4)
O1A Fe1A N4 96.93(16)
O1A Fe1A N7 99.09(16)
N4 Fe1A N7 89.66(16)
O1A Fe1A N1 96.54(15)
N4 Fe1A N1 87.68(16)
N7 Fe1A N1 164.35(17)
O1A Fe1A N10 96.57(16)
N4 Fe1A N10 166.36(17)
N7 Fe1A N10 90.14(15)
N1 Fe1A N10 88.84(15)
O1A Fe1A Cr2A 177.99(15)
N4 Fe1A Cr2A 84.55(15)
N7 Fe1A Cr2A 82.25(16)
N1 Fe1A Cr2A 82.14(15)
N10 Fe1A Cr2A 81.91(15)
Cr2 Cr1 N7 91.5(5)
Cr2 Cr1 N10 91.3(5)
N7 Cr1 N10 92.5(2)
Cr2 Cr1 N4 94.5(5)
N7 Cr1 N4 91.1(2)
N10 Cr1 N4 173.1(3)
Cr2 Cr1 N1 92.2(5)
N7 Cr1 N1 176.0(3)
N10 Cr1 N1 89.0(2)
N4 Cr1 N1 87.0(2)
Cr2A Cr1A N9 90.59(18)
Cr2A Cr1A N12 89.73(18)
N9 Cr1A N12 89.11(18)
Cr2A Cr1A N3 89.05(18)
N9 Cr1A N3 178.09(19)
N12 Cr1A N3 89.01(16)
Cr2A Cr1A N6 89.46(18)
N9 Cr1A N6 88.44(18)
N12 Cr1A N6 177.42(18)
N3 Cr1A N6 93.43(16)
Cr2A Cr1A O4 176.92(18)
N9 Cr1A O4 90.68(16)
N12 Cr1A O4 93.10(15)
N3 Cr1A O4 89.77(15)
N6 Cr1A O4 87.77(15)
Cr1 Cr2 N8 97.3(5)
Cr1 Cr2 N11 97.8(6)
N8 Cr2 N11 91.5(7)
Cr1 Cr2 N5 94.7(6)
N8 Cr2 N5 89.6(6)
N11 Cr2 N5 167.2(4)
Cr1 Cr2 N2 96.0(6)
N8 Cr2 N2 166.7(5)
N11 Cr2 N2 87.8(6)
N5 Cr2 N2 88.3(6)
Cr1 Cr2 Fe1 178.3(8)
N8 Cr2 Fe1 83.7(4)
N11 Cr2 Fe1 83.6(4)
N5 Cr2 Fe1 83.9(3)
N2 Cr2 Fe1 83.1(3)
Cr1A Cr2A N5 95.6(2)
Cr1A Cr2A N2 94.95(18)
N5 Cr2A N2 90.6(3)
Cr1A Cr2A N11 94.2(2)
N5 Cr2A N11 170.2(2)
N2 Cr2A N11 88.5(2)
Cr1A Cr2A N8 94.0(2)
N5 Cr2A N8 89.5(2)
N2 Cr2A N8 171.0(2)
N11 Cr2A N8 89.8(3)
Cr1A Cr2A Fe1A 179.6(3)
N5 Cr2A Fe1A 84.08(17)
N2 Cr2A Fe1A 85.31(17)
N11 Cr2A Fe1A 86.16(15)
N8 Cr2A Fe1A 85.74(15)
O1A S1A O3A 110.9(11)
O1A S1A C41A 97.1(12)
O3A S1A C41A 112.5(15)
O1A S1A O2A 124.9(9)
O3A S1A O2A 119.1(13)
C41A S1A O2A 84.6(15)
O5 S2 O6 116.4(3)
O5 S2 O4 113.9(2)
O6 S2 O4 113.9(2)
O5 S2 C42 105.6(3)
O6 S2 C42 104.5(3)
O4 S2 C42 100.3(3)
S1A O1A Fe1A 153.2(3)
S2 O4 Fe1 157.1(3)
S2 O4 Cr1A 157.8(2)
C1 N1 C5 119.4(4)
C1 N1 Fe1A 118.1(3)
C5 N1 Fe1A 122.5(3)
C1 N1 Cr1 126.6(3)
C5 N1 Cr1 113.7(3)
C5 N2 C6 123.2(4)
C5 N2 Cr2A 122.6(3)
C6 N2 Cr2A 114.2(3)
C5 N2 Cr2 113.9(4)
C6 N2 Cr2 122.6(5)
C10 N3 C6 118.8(4)
C10 N3 Cr1A 122.8(3)
C6 N3 Cr1A 117.7(3)
C10 N3 Fe1 114.5(3)
C6 N3 Fe1 126.5(3)
C11 N4 C15 117.9(4)
C11 N4 Fe1A 120.7(3)
C15 N4 Fe1A 121.2(3)
C11 N4 Cr1 129.1(4)
C15 N4 Cr1 112.2(3)
C16 N5 C15 121.6(4)
C16 N5 Cr2A 115.0(3)
C15 N5 Cr2A 123.1(3)
C16 N5 Cr2 125.2(4)
C15 N5 Cr2 113.3(4)
C20 N6 C16 118.1(4)
C20 N6 Cr1A 125.0(3)
C16 N6 Cr1A 116.9(3)
C20 N6 Fe1 116.2(4)
C16 N6 Fe1 125.6(3)
C21 N7 C25 118.8(4)
C21 N7 Cr1 126.2(4)
C25 N7 Cr1 114.5(3)
C21 N7 Fe1A 117.5(3)
C25 N7 Fe1A 123.6(3)
C25 N8 C26 123.6(4)
C25 N8 Cr2 111.5(4)
C26 N8 Cr2 124.9(4)
C25 N8 Cr2A 121.3(3)
C26 N8 Cr2A 114.8(3)
C30 N9 C26 119.0(4)
C30 N9 Cr1A 123.4(4)
C26 N9 Cr1A 117.5(3)
C30 N9 Fe1 114.7(4)
C26 N9 Fe1 126.2(3)
C31 N10 C35 119.2(4)
C31 N10 Cr1 126.6(4)
C35 N10 Cr1 113.6(3)
C31 N10 Fe1A 117.5(3)
C35 N10 Fe1A 123.1(3)
C35 N11 C36 123.9(4)
C35 N11 Cr2 112.0(4)
C36 N11 Cr2 124.1(5)
C35 N11 Cr2A 120.4(3)
C36 N11 Cr2A 115.4(3)
C40 N12 C36 118.3(5)
C40 N12 Cr1A 124.7(4)
C36 N12 Cr1A 116.9(3)
C40 N12 Fe1 116.2(4)
C36 N12 Fe1 125.5(4)
N1 C1 C2 123.2(5)
N1 C1 H1 118.4
C2 C1 H1 118.4
C1 C2 C3 117.8(5)
C1 C2 H2 121.1
C3 C2 H2 121.1
C4 C3 C2 119.7(5)
C4 C3 H3 120.1
C2 C3 H3 120.1
C3 C4 C5 119.7(5)
C3 C4 H4 120.1
C5 C4 H4 120.1
N1 C5 N2 114.9(4)
N1 C5 C4 120.0(4)
N2 C5 C4 124.7(4)
N3 C6 N2 114.0(4)
N3 C6 C7 120.3(4)
N2 C6 C7 125.2(4)
C8 C7 C6 119.7(5)
C8 C7 H7 120.2
C6 C7 H7 120.2
C7 C8 C9 119.3(5)
C7 C8 H8 120.4
C9 C8 H8 120.4
C10 C9 C8 119.0(5)
C10 C9 H9 120.5
C8 C9 H9 120.5
N3 C10 C9 123.0(5)
N3 C10 H10 118.5
C9 C10 H10 118.5
C12 C11 N4 124.4(5)
C12 C11 H11 117.8
N4 C11 H11 117.8
C11 C12 C13 118.7(5)
C11 C12 H12 120.7
C13 C12 H12 120.7
C14 C13 C12 118.9(5)
C14 C13 H13 120.6
C12 C13 H13 120.6
C13 C14 C15 120.1(5)
C13 C14 H14 119.9
C15 C14 H14 119.9
N4 C15 N5 115.5(4)
N4 C15 C14 119.9(4)
N5 C15 C14 124.3(4)
N6 C16 N5 115.2(4)
N6 C16 C17 120.7(4)
N5 C16 C17 123.9(4)
C18 C17 C16 119.9(5)
C18 C17 H17 120.0
C16 C17 H17 120.0
C17 C18 C19 119.4(5)
C17 C18 H18 120.3
C19 C18 H18 120.3
C20 C19 C18 117.5(5)
C20 C19 H19 121.2
C18 C19 H19 121.2
N6 C20 C19 124.1(5)
N6 C20 H20 118.0
C19 C20 H20 118.0
N7 C21 C22 124.0(5)
N7 C21 H21 118.0
C22 C21 H21 118.0
C21 C22 C23 117.7(5)
C21 C22 H22 121.1
C23 C22 H22 121.1
C22 C23 C24 120.4(5)
C22 C23 H23 119.8
C24 C23 H23 119.8
C23 C24 C25 119.3(5)
C23 C24 H24 120.3
C25 C24 H24 120.3
N7 C25 N8 115.3(4)
N7 C25 C24 119.7(5)
N8 C25 C24 124.8(5)
N9 C26 N8 114.5(4)
N9 C26 C27 120.2(5)
N8 C26 C27 125.2(5)
C28 C27 C26 119.3(5)
C28 C27 H27 120.3
C26 C27 H27 120.3
C29 C28 C27 119.5(5)
C29 C28 H28 120.3
C27 C28 H28 120.3
C30 C29 C28 119.8(6)
C30 C29 H29 120.1
C28 C29 H29 120.1
N9 C30 C29 122.2(5)
N9 C30 H30 118.9
C29 C30 H30 118.9
N10 C31 C32 123.2(5)
N10 C31 H31 118.4
C32 C31 H31 118.4
C33 C32 C31 118.2(5)
C33 C32 H32 120.9
C31 C32 H32 120.9
C34 C33 C32 120.2(5)
C34 C33 H33 119.9
C32 C33 H33 119.9
C33 C34 C35 119.6(5)
C33 C34 H34 120.2
C35 C34 H34 120.2
N10 C35 N11 115.6(4)
N10 C35 C34 119.6(4)
N11 C35 C34 124.4(5)
N12 C36 N11 114.7(4)
N12 C36 C37 120.2(5)
N11 C36 C37 124.8(5)
C38 C37 C36 119.6(5)
C38 C37 H37 120.2
C36 C37 H37 120.2
C37 C38 C39 119.7(5)
C37 C38 H38 120.2
C39 C38 H38 120.2
C40 C39 C38 117.9(5)
C40 C39 H39 121.1
C38 C39 H39 121.1
N12 C40 C39 124.3(5)
N12 C40 H40 117.9
C39 C40 H40 117.9
F1A C41A F3A 105(3)
F1A C41A F2A 114(3)
F3A C41A F2A 100(2)
F1A C41A S1A 119(3)
F3A C41A S1A 110(2)
F2A C41A S1A 107(2)
F6 C42 F5 108.3(6)
F6 C42 F4 107.5(6)
F5 C42 F4 108.7(6)
F6 C42 S2 110.6(5)
F5 C42 S2 111.1(5)
F4 C42 S2 110.4(5)
O7 Fe2 N24 104.3(2)
O7 Fe2 N15 100.39(19)
N24 Fe2 N15 88.04(18)
O7 Fe2 N21 98.84(19)
N24 Fe2 N21 89.83(19)
N15 Fe2 N21 160.6(2)
O7 Fe2 N18 95.02(19)
N24 Fe2 N18 160.6(2)
N15 Fe2 N18 86.12(18)
N21 Fe2 N18 89.55(18)
O7 Fe2 Cr4 173.4(3)
N24 Fe2 Cr4 82.0(3)
N15 Fe2 Cr4 81.6(3)
N21 Fe2 Cr4 78.9(3)
N18 Fe2 Cr4 78.8(3)
O12 Fe2A N16 98.51(16)
O12 Fe2A N19 100.86(17)
N16 Fe2A N19 87.96(16)
O12 Fe2A N22 97.31(16)
N16 Fe2A N22 164.11(18)
N19 Fe2A N22 90.44(16)
O12 Fe2A N13 95.63(16)
N16 Fe2A N13 87.33(16)
N19 Fe2A N13 163.35(18)
N22 Fe2A N13 89.74(16)
O12 Fe2A Cr4A 176.3(2)
N16 Fe2A Cr4A 82.5(2)
N19 Fe2A Cr4A 82.7(2)
N22 Fe2A Cr4A 81.6(2)
N13 Fe2A Cr4A 80.8(2)
Cr4 Cr3 N16 91.7(4)
Cr4 Cr3 N22 91.4(4)
N16 Cr3 N22 176.9(2)
Cr4 Cr3 N19 90.2(4)
N16 Cr3 N19 88.37(17)
N22 Cr3 N19 91.68(16)
Cr4 Cr3 N13 92.1(3)
N16 Cr3 N13 88.28(16)
N22 Cr3 N13 91.54(16)
N19 Cr3 N13 176.0(2)
Cr4 Cr3 O12 179.0(3)
N16 Cr3 O12 88.57(16)
N22 Cr3 O12 88.36(16)
N19 Cr3 O12 90.78(17)
N13 Cr3 O12 86.89(15)
Cr4A Cr3A N18 90.6(3)
Cr4A Cr3A N21 89.7(3)
N18 Cr3A N21 93.36(17)
Cr4A Cr3A N15 89.9(3)
N18 Cr3A N15 89.23(17)
N21 Cr3A N15 177.4(2)
Cr4A Cr3A N24 89.0(3)
N18 Cr3A N24 176.77(18)
N21 Cr3A N24 89.83(17)
N15 Cr3A N24 87.57(17)
Cr4A Cr3A O7 178.7(3)
N18 Cr3A O7 88.20(16)
N21 Cr3A O7 89.85(16)
N15 Cr3A O7 90.65(16)
N24 Cr3A O7 92.26(17)
Cr3 Cr4 N20 95.6(4)
Cr3 Cr4 N17 95.4(4)
N20 Cr4 N17 91.4(5)
Cr3 Cr4 N23 94.7(4)
N20 Cr4 N23 90.2(5)
N17 Cr4 N23 169.5(4)
Cr3 Cr4 N14 95.3(5)
N20 Cr4 N14 169.1(4)
N17 Cr4 N14 88.4(5)
N23 Cr4 N14 88.1(4)
Cr3 Cr4 Fe2 177.0(5)
N20 Cr4 Fe2 86.2(3)
N17 Cr4 Fe2 87.0(3)
N23 Cr4 Fe2 82.8(3)
N14 Cr4 Fe2 82.9(3)
N14 Cr4A Cr3A 94.9(3)
N14 Cr4A N23 90.8(4)
Cr3A Cr4A N23 94.6(3)
N14 Cr4A N17 89.6(4)
Cr3A Cr4A N17 94.9(3)
N23 Cr4A N17 170.4(3)
N14 Cr4A N20 171.2(3)
Cr3A Cr4A N20 93.9(4)
N23 Cr4A N20 89.3(4)
N17 Cr4A N20 88.9(4)
N14 Cr4A Fe2A 87.1(3)
Cr3A Cr4A Fe2A 177.9(4)
N23 Cr4A Fe2A 86.0(3)
N17 Cr4A Fe2A 84.5(2)
N20 Cr4A Fe2A 84.1(2)
O9 S3 O8 116.8(3)
O9 S3 O7 114.1(3)
O8 S3 O7 113.9(3)
O9 S3 C83 103.9(3)
O8 S3 C83 104.4(3)
O7 S3 C83 101.3(3)
O10 S4 O12 114.2(3)
O10 S4 O11 116.3(3)
O12 S4 O11 114.2(2)
O10 S4 C84 103.3(3)
O12 S4 C84 101.5(2)
O11 S4 C84 105.1(3)
S3 O7 Fe2 156.0(3)
S3 O7 Cr3A 158.3(3)
S4 O12 Fe2A 156.6(2)
S4 O12 Cr3 157.1(2)
C47 N13 C43 119.2(4)
C47 N13 Cr3 115.9(3)
C43 N13 Cr3 124.8(3)
C47 N13 Fe2A 124.5(3)
C43 N13 Fe2A 116.3(3)
C48 N14 C47 122.7(4)
C48 N14 Cr4A 115.6(4)
C47 N14 Cr4A 121.6(4)
C48 N14 Cr4 123.4(4)
C47 N14 Cr4 113.7(4)
C52 N15 C48 119.6(4)
C52 N15 Cr3A 123.6(3)
C48 N15 Cr3A 116.4(3)
C52 N15 Fe2 115.5(3)
C48 N15 Fe2 124.9(3)
C57 N16 C53 119.0(4)
C57 N16 Cr3 114.9(3)
C53 N16 Cr3 125.9(3)
C57 N16 Fe2A 123.6(3)
C53 N16 Fe2A 117.4(3)
C57 N17 C58 122.9(4)
C57 N17 Cr4 114.4(4)
C58 N17 Cr4 122.6(4)
C57 N17 Cr4A 121.8(4)
C58 N17 Cr4A 115.1(4)
C62 N18 C58 118.9(4)
C62 N18 Cr3A 124.0(4)
C58 N18 Cr3A 117.1(3)
C62 N18 Fe2 115.3(4)
C58 N18 Fe2 125.8(3)
C63 N19 C67 119.0(4)
C63 N19 Cr3 126.2(3)
C67 N19 Cr3 114.5(3)
C63 N19 Fe2A 117.8(3)
C67 N19 Fe2A 123.2(3)
C67 N20 C68 124.0(4)
C67 N20 Cr4 113.9(4)
C68 N20 Cr4 122.1(4)
C67 N20 Cr4A 122.3(4)
C68 N20 Cr4A 113.6(4)
C72 N21 C68 119.0(4)
C72 N21 Cr3A 123.3(3)
C68 N21 Cr3A 117.4(3)
C72 N21 Fe2 113.9(3)
C68 N21 Fe2 126.9(3)
C73 N22 C77 119.2(4)
C73 N22 Cr3 125.5(3)
C77 N22 Cr3 114.9(3)
C73 N22 Fe2A 117.0(3)
C77 N22 Fe2A 123.7(3)
C77 N23 C78 122.7(4)
C77 N23 Cr4A 122.0(4)
C78 N23 Cr4A 115.3(4)
C77 N23 Cr4 112.9(4)
C78 N23 Cr4 124.3(4)
C82 N24 C78 118.5(5)
C82 N24 Fe2 116.6(4)
C78 N24 Fe2 124.7(3)
C82 N24 Cr3A 125.1(4)
C78 N24 Cr3A 115.7(3)
N13 C43 C44 122.8(4)
N13 C43 H43 118.6
C44 C43 H43 118.6
C43 C44 C45 117.8(5)
C43 C44 H44 121.1
C45 C44 H44 121.1
C46 C45 C44 120.4(5)
C46 C45 H45 119.8
C44 C45 H45 119.8
C45 C46 C47 119.2(5)
C45 C46 H46 120.4
C47 C46 H46 120.4
N13 C47 N14 114.5(4)
N13 C47 C46 120.5(4)
N14 C47 C46 124.7(4)
N14 C48 N15 114.8(4)
N14 C48 C49 125.4(4)
N15 C48 C49 119.5(4)
C50 C49 C48 120.0(5)
C50 C49 H49 120.0
C48 C49 H49 120.0
C49 C50 C51 120.3(5)
C49 C50 H50 119.8
C51 C50 H50 119.8
C52 C51 C50 117.0(5)
C52 C51 H51 121.5
C50 C51 H51 121.5
N15 C52 C51 123.5(5)
N15 C52 H52 118.3
C51 C52 H52 118.3
N16 C53 C54 123.4(4)
N16 C53 H53 118.3
C54 C53 H53 118.3
C53 C54 C55 117.8(4)
C53 C54 H54 121.1
C55 C54 H54 121.1
C56 C55 C54 120.5(5)
C56 C55 H55 119.8
C54 C55 H55 119.8
C55 C56 C57 119.9(5)
C55 C56 H56 120.1
C57 C56 H56 120.1
N16 C57 N17 114.9(4)
N16 C57 C56 119.4(4)
N17 C57 C56 125.5(4)
N18 C58 N17 115.0(4)
N18 C58 C59 120.4(5)
N17 C58 C59 124.4(5)
C60 C59 C58 119.9(5)
C60 C59 H59 120.1
C58 C59 H59 120.1
C61 C60 C59 119.0(5)
C61 C60 H60 120.5
C59 C60 H60 120.5
C60 C61 C62 119.2(5)
C60 C61 H61 120.4
C62 C61 H61 120.4
N18 C62 C61 122.4(5)
N18 C62 H62 118.8
C61 C62 H62 118.8
N19 C63 C64 122.9(5)
N19 C63 H63 118.5
C64 C63 H63 118.5
C63 C64 C65 119.0(5)
C63 C64 H64 120.5
C65 C64 H64 120.5
C64 C65 C66 119.4(5)
C64 C65 H65 120.3
C66 C65 H65 120.3
C65 C66 C67 119.4(5)
C65 C66 H66 120.3
C67 C66 H66 120.3
N19 C67 N20 114.3(4)
N19 C67 C66 120.0(4)
N20 C67 C66 125.6(4)
N21 C68 N20 114.7(4)
N21 C68 C69 120.3(4)
N20 C68 C69 124.7(4)
C70 C69 C68 119.6(5)
C70 C69 H69 120.2
C68 C69 H69 120.2
C69 C70 C71 120.4(5)
C69 C70 H70 119.8
C71 C70 H70 119.8
C72 C71 C70 117.6(5)
C72 C71 H71 121.2
C70 C71 H71 121.2
N21 C72 C71 123.0(5)
N21 C72 H72 118.5
C71 C72 H72 118.5
N22 C73 C74 123.4(5)
N22 C73 H73 118.3
C74 C73 H73 118.3
C73 C74 C75 117.8(5)
C73 C74 H74 121.1
C75 C74 H74 121.1
C74 C75 C76 120.2(5)
C74 C75 H75 119.9
C76 C75 H75 119.9
C75 C76 C77 119.8(5)
C75 C76 H76 120.1
C77 C76 H76 120.1
N22 C77 N23 114.9(4)
N22 C77 C76 119.5(4)
N23 C77 C76 125.4(4)
N23 C78 N24 114.3(4)
N23 C78 C79 125.3(5)
N24 C78 C79 120.1(5)
C80 C79 C78 120.0(6)
C80 C79 H79 120.0
C78 C79 H79 120.0
C79 C80 C81 119.8(6)
C79 C80 H80 120.1
C81 C80 H80 120.1
C82 C81 C80 118.0(5)
C82 C81 H81 121.0
C80 C81 H81 121.0
N24 C82 C81 123.6(6)
N24 C82 H82 118.2
C81 C82 H82 118.2
F7 C83 F8 107.7(6)
F7 C83 F9 108.7(6)
F8 C83 F9 106.8(5)
F7 C83 S3 112.0(5)
F8 C83 S3 111.2(5)
F9 C83 S3 110.1(5)
F10 C84 F11 109.1(5)
F10 C84 F12 107.3(5)
F11 C84 F12 108.3(5)
F10 C84 S4 110.7(5)
F11 C84 S4 110.3(4)
F12 C84 S4 111.1(4)
Cl1 C85 Cl2 111.3(4)
Cl1 C85 H85A 109.4
Cl2 C85 H85A 109.4
Cl1 C85 H85B 109.4
Cl2 C85 H85B 109.4
H85A C85 H85B 108.0
O2 S1 O3 114.9(3)
O2 S1 C41 104.6(3)
O3 S1 C41 103.4(3)
F1 C41 F2 108.4(6)
F1 C41 F3 112.4(6)
F2 C41 F3 105.2(6)
F1 C41 S1 111.1(5)
F2 C41 S1 109.9(5)
F3 C41 S1 109.6(5)
C86 O13 C89 102.9(12)
O13 C86 C87 109.9(14)
O13 C86 H86A 109.7
C87 C86 H86A 109.7
O13 C86 H86B 109.7
C87 C86 H86B 109.7
H86A C86 H86B 108.2
C88 C87 C86 88.9(11)
C88 C87 H87A 113.8
C86 C87 H87A 113.8
C88 C87 H87B 113.8
C86 C87 H87B 113.8
H87A C87 H87B 111.1
C87 C88 C89 114.8(11)
C87 C88 H88A 108.6
C89 C88 H88A 108.6
C87 C88 H88B 108.6
C89 C88 H88B 108.6
H88A C88 H88B 107.5
O13 C89 C88 100.7(12)
O13 C89 H89A 111.6
C88 C89 H89A 111.6
O13 C89 H89B 111.6
C88 C89 H89B 111.6
H89A C89 H89B 109.4

loop_
_geom_bond_atom_site_label_1
_geom_bond_atom_site_label_2
_geom_bond_distance
Fe1 O4 1.952(6)
Fe1 N9 2.107(6)
Fe1 N12 2.130(6)
Fe1 N3 2.146(6)
Fe1 N6 2.164(6)
Fe1 Cr2 2.746(9)
Fe1A O1A 2.098(4)
Fe1A N4 2.121(4)
Fe1A N7 2.135(4)
Fe1A N1 2.137(4)
Fe1A N10 2.149(4)
Fe1A Cr2A 2.587(3)
Cr1 Cr2 1.837(9)
Cr1 N7 2.076(6)
Cr1 N10 2.122(6)
Cr1 N4 2.125(6)
Cr1 N1 2.159(6)
Cr1A Cr2A 2.009(3)
Cr1A N9 2.082(4)
Cr1A N12 2.107(5)
Cr1A N3 2.112(4)
Cr1A N6 2.126(4)
Cr1A O4 2.296(4)
Cr2 N8 1.992(16)
Cr2 N11 2.000(16)
Cr2 N5 2.047(16)
Cr2 N2 2.068(15)
Cr2A N5 2.012(6)
Cr2A N2 2.017(6)
Cr2A N11 2.024(6)
Cr2A N8 2.028(6)
S1A O1A 1.489(7)
S1A O3A 1.52(2)
S1A C41A 1.72(4)
S1A O2A 1.72(2)
S2 O5 1.430(4)
S2 O6 1.432(4)
S2 O4 1.452(4)
S2 C42 1.832(7)
F1A C41A 1.32(6)
F2A C41A 1.50(4)
F3A C41A 1.45(4)
F4 C42 1.330(7)
F5 C42 1.330(9)
F6 C42 1.317(9)
N1 C1 1.351(6)
N1 C5 1.363(6)
N2 C5 1.371(6)
N2 C6 1.377(6)
N3 C10 1.350(6)
N3 C6 1.360(6)
N4 C11 1.349(6)
N4 C15 1.367(6)
N5 C16 1.369(6)
N5 C15 1.369(6)
N6 C20 1.354(6)
N6 C16 1.360(6)
N7 C21 1.349(6)
N7 C25 1.356(7)
N8 C25 1.357(7)
N8 C26 1.385(6)
N9 C30 1.348(7)
N9 C26 1.357(7)
N10 C31 1.348(6)
N10 C35 1.362(6)
N11 C35 1.367(6)
N11 C36 1.370(6)
N12 C40 1.355(6)
N12 C36 1.357(7)
C1 C2 1.379(7)
C1 H1 0.9500
C2 C3 1.412(8)
C2 H2 0.9500
C3 C4 1.374(8)
C3 H3 0.9500
C4 C5 1.416(7)
C4 H4 0.9500
C6 C7 1.414(7)
C7 C8 1.368(8)
C7 H7 0.9500
C8 C9 1.392(8)
C8 H8 0.9500
C9 C10 1.367(7)
C9 H9 0.9500
C10 H10 0.9500
C11 C12 1.348(8)
C11 H11 0.9500
C12 C13 1.389(8)
C12 H12 0.9500
C13 C14 1.377(7)
C13 H13 0.9500
C14 C15 1.404(7)
C14 H14 0.9500
C16 C17 1.409(7)
C17 C18 1.365(7)
C17 H17 0.9500
C18 C19 1.417(8)
C18 H18 0.9500
C19 C20 1.368(8)
C19 H19 0.9500
C20 H20 0.9500
C21 C22 1.369(7)
C21 H21 0.9500
C22 C23 1.370(9)
C22 H22 0.9500
C23 C24 1.384(8)
C23 H23 0.9500
C24 C25 1.412(7)
C24 H24 0.9500
C26 C27 1.400(7)
C27 C28 1.373(9)
C27 H27 0.9500
C28 C29 1.365(9)
C28 H28 0.9500
C29 C30 1.357(8)
C29 H29 0.9500
C30 H30 0.9500
C31 C32 1.382(7)
C31 H31 0.9500
C32 C33 1.380(8)
C32 H32 0.9500
C33 C34 1.370(8)
C33 H33 0.9500
C34 C35 1.422(7)
C34 H34 0.9500
C36 C37 1.415(7)
C37 C38 1.376(8)
C37 H37 0.9500
C38 C39 1.395(9)
C38 H38 0.9500
C39 C40 1.360(9)
C39 H39 0.9500
C40 H40 0.9500
Fe2 O7 1.980(5)
Fe2 N24 2.113(5)
Fe2 N15 2.131(5)
Fe2 N21 2.149(5)
Fe2 N18 2.206(5)
Fe2 Cr4 2.711(7)
Fe2A O12 2.049(4)
Fe2A N16 2.104(4)
Fe2A N19 2.124(4)
Fe2A N22 2.137(4)
Fe2A N13 2.148(4)
Fe2A Cr4A 2.595(5)
Cr3 Cr4 1.898(7)
Cr3 N16 2.100(4)
Cr3 N22 2.103(4)
Cr3 N19 2.113(4)
Cr3 N13 2.117(4)
Cr3 O12 2.397(4)
Cr3A Cr4A 2.009(6)
Cr3A N18 2.106(5)
Cr3A N21 2.110(4)
Cr3A N15 2.110(4)
Cr3A N24 2.152(5)
Cr3A O7 2.328(4)
Cr4 N20 1.993(12)
Cr4 N17 2.005(11)
Cr4 N23 2.038(11)
Cr4 N14 2.061(11)
Cr4A N14 1.993(9)
Cr4A N23 2.009(10)
Cr4A N17 2.031(9)
Cr4A N20 2.054(9)
S3 O9 1.421(4)
S3 O8 1.422(4)
S3 O7 1.439(4)
S3 C83 1.812(7)
S4 O10 1.419(4)
S4 O12 1.444(4)
S4 O11 1.446(4)
S4 C84 1.829(6)
F7 C83 1.312(7)
F8 C83 1.339(9)
F9 C83 1.349(8)
F10 C84 1.316(8)
F11 C84 1.324(7)
F12 C84 1.326(7)
N13 C47 1.357(6)
N13 C43 1.361(6)
N14 C48 1.357(6)
N14 C47 1.383(6)
N15 C52 1.348(6)
N15 C48 1.366(6)
N16 C57 1.351(6)
N16 C53 1.357(6)
N17 C57 1.367(6)
N17 C58 1.377(6)
N18 C62 1.341(7)
N18 C58 1.367(7)
N19 C63 1.353(6)
N19 C67 1.364(6)
N20 C67 1.366(6)
N20 C68 1.375(6)
N21 C72 1.355(6)
N21 C68 1.356(6)
N22 C73 1.355(6)
N22 C77 1.360(6)
N23 C77 1.364(6)
N23 C78 1.364(6)
N24 C82 1.345(7)
N24 C78 1.377(7)
C43 C44 1.369(7)
C43 H43 0.9500
C44 C45 1.401(8)
C44 H44 0.9500
C45 C46 1.368(7)
C45 H45 0.9500
C46 C47 1.405(7)
C46 H46 0.9500
C48 C49 1.406(7)
C49 C50 1.371(8)
C49 H49 0.9500
C50 C51 1.407(8)
C50 H50 0.9500
C51 C52 1.379(7)
C51 H51 0.9500
C52 H52 0.9500
C53 C54 1.371(7)
C53 H53 0.9500
C54 C55 1.376(7)
C54 H54 0.9500
C55 C56 1.363(7)
C55 H55 0.9500
C56 C57 1.420(7)
C56 H56 0.9500
C58 C59 1.401(7)
C59 C60 1.379(8)
C59 H59 0.9500
C60 C61 1.379(8)
C60 H60 0.9500
C61 C62 1.389(8)
C61 H61 0.9500
C62 H62 0.9500
C63 C64 1.371(7)
C63 H63 0.9500
C64 C65 1.375(8)
C64 H64 0.9500
C65 C66 1.392(7)
C65 H65 0.9500
C66 C67 1.408(7)
C66 H66 0.9500
C68 C69 1.410(7)
C69 C70 1.366(8)
C69 H69 0.9500
C70 C71 1.391(8)
C70 H70 0.9500
C71 C72 1.386(7)
C71 H71 0.9500
C72 H72 0.9500
C73 C74 1.374(7)
C73 H73 0.9500
C74 C75 1.379(8)
C74 H74 0.9500
C75 C76 1.384(7)
C75 H75 0.9500
C76 C77 1.408(7)
C76 H76 0.9500
C78 C79 1.404(8)
C79 C80 1.373(8)
C79 H79 0.9500
C80 C81 1.393(9)
C80 H80 0.9500
C81 C82 1.379(9)
C81 H81 0.9500
C82 H82 0.9500
Cl1 C85 1.770(7)
Cl2 C85 1.772(8)
C85 H85A 0.9900
C85 H85B 0.9900
S1 O2 1.437(5)
S1 O3 1.446(6)
S1 C41 1.826(7)
F1 C41 1.314(8)
F2 C41 1.332(8)
F3 C41 1.334(9)
O13 C86 1.43(2)
O13 C89 1.497(13)
C86 C87 1.67(3)
C86 H86A 0.9900
C86 H86B 0.9900
C87 C88 1.55(3)
C87 H87A 0.9900
C87 H87B 0.9900
C88 C89 1.61(2)
C88 H88A 0.9900
C88 H88B 0.9900
C89 H89A 0.9900
C89 H89B 0.9900

loop_
_geom_torsion_atom_site_label_1
_geom_torsion_atom_site_label_2
_geom_torsion_atom_site_label_3
_geom_torsion_atom_site_label_4
_geom_torsion
N7 Cr1 Cr2 N8 23.1(6)
N10 Cr1 Cr2 N8 115.6(5)
N4 Cr1 Cr2 N8 -68.2(6)
N1 Cr1 Cr2 N8 -155.3(5)
N7 Cr1 Cr2 N11 -69.4(5)
N10 Cr1 Cr2 N11 23.1(5)
N4 Cr1 Cr2 N11 -160.7(5)
N1 Cr1 Cr2 N11 112.1(5)
N7 Cr1 Cr2 N5 113.3(5)
N10 Cr1 Cr2 N5 -154.2(5)
N4 Cr1 Cr2 N5 22.0(5)
N1 Cr1 Cr2 N5 -65.2(5)
N7 Cr1 Cr2 N2 -158.0(5)
N10 Cr1 Cr2 N2 -65.5(5)
N4 Cr1 Cr2 N2 110.7(5)
N1 Cr1 Cr2 N2 23.6(5)
N9 Fe1 Cr2 N8 21.1(4)
N12 Fe1 Cr2 N8 -68.5(4)
N3 Fe1 Cr2 N8 -157.7(5)
N6 Fe1 Cr2 N8 109.3(5)
N9 Fe1 Cr2 N11 113.3(5)
N12 Fe1 Cr2 N11 23.8(4)
N3 Fe1 Cr2 N11 -65.5(4)
N6 Fe1 Cr2 N11 -158.4(5)
N9 Fe1 Cr2 N5 -69.1(4)
N12 Fe1 Cr2 N5 -158.7(5)
N3 Fe1 Cr2 N5 112.1(5)
N6 Fe1 Cr2 N5 19.1(4)
N9 Fe1 Cr2 N2 -158.1(5)
N12 Fe1 Cr2 N2 112.3(5)
N3 Fe1 Cr2 N2 23.1(4)
N6 Fe1 Cr2 N2 -69.9(4)
N9 Cr1A Cr2A N5 -68.2(2)
N12 Cr1A Cr2A N5 -157.3(2)
N3 Cr1A Cr2A N5 113.6(2)
N6 Cr1A Cr2A N5 20.2(2)
N9 Cr1A Cr2A N2 -159.3(2)
N12 Cr1A Cr2A N2 111.5(2)
N3 Cr1A Cr2A N2 22.5(2)
N6 Cr1A Cr2A N2 -70.9(2)
N9 Cr1A Cr2A N11 111.8(2)
N12 Cr1A Cr2A N11 22.6(2)
N3 Cr1A Cr2A N11 -66.4(2)
N6 Cr1A Cr2A N11 -159.8(2)
N9 Cr1A Cr2A N8 21.7(2)
N12 Cr1A Cr2A N8 -67.4(2)
N3 Cr1A Cr2A N8 -156.4(2)
N6 Cr1A Cr2A N8 110.1(2)
N4 Fe1A Cr2A N5 21.8(2)
N7 Fe1A Cr2A N5 112.2(2)
N1 Fe1A Cr2A N5 -66.6(2)
N10 Fe1A Cr2A N5 -156.6(2)
N4 Fe1A Cr2A N2 112.9(2)
N7 Fe1A Cr2A N2 -156.7(2)
N1 Fe1A Cr2A N2 24.5(2)
N10 Fe1A Cr2A N2 -65.5(2)
N4 Fe1A Cr2A N11 -158.3(2)
N7 Fe1A Cr2A N11 -67.87(19)
N1 Fe1A Cr2A N11 113.3(2)
N10 Fe1A Cr2A N11 23.38(19)
N4 Fe1A Cr2A N8 -68.2(2)
N7 Fe1A Cr2A N8 22.2(2)
N1 Fe1A Cr2A N8 -156.6(2)
N10 Fe1A Cr2A N8 113.4(2)
O3A S1A O1A Fe1A 74.3(12)
C41A S1A O1A Fe1A -168.3(13)
O2A S1A O1A Fe1A -79.9(13)
N4 Fe1A O1A S1A -123.7(7)
N7 Fe1A O1A S1A 145.6(7)
N1 Fe1A O1A S1A -35.2(7)
N10 Fe1A O1A S1A 54.4(7)
O5 S2 O4 Fe1 -58.3(8)
O6 S2 O4 Fe1 78.4(8)
C42 S2 O4 Fe1 -170.6(7)
O5 S2 O4 Cr1A -58.0(7)
O6 S2 O4 Cr1A 78.8(7)
C42 S2 O4 Cr1A -170.3(6)
N9 Fe1 O4 S2 -82.8(7)
N12 Fe1 O4 S2 7.5(8)
N3 Fe1 O4 S2 97.0(7)
N6 Fe1 O4 S2 -170.6(7)
N9 Cr1A O4 S2 -82.3(6)
N12 Cr1A O4 S2 6.8(7)
N3 Cr1A O4 S2 95.8(6)
N6 Cr1A O4 S2 -170.7(6)
O1A Fe1A N1 C1 -29.3(4)
N4 Fe1A N1 C1 67.4(4)
N7 Fe1A N1 C1 147.8(6)
N10 Fe1A N1 C1 -125.8(4)
Cr2A Fe1A N1 C1 152.2(4)
O1A Fe1A N1 C5 152.3(3)
N4 Fe1A N1 C5 -111.0(4)
N7 Fe1A N1 C5 -30.6(8)
N10 Fe1A N1 C5 55.9(4)
Cr2A Fe1A N1 C5 -26.1(3)
O1A Fe1A N1 Cr1 177.4(8)
N4 Fe1A N1 Cr1 -85.9(8)
N7 Fe1A N1 Cr1 -5.5(8)
N10 Fe1A N1 Cr1 80.9(8)
Cr2A Fe1A N1 Cr1 -1.1(8)
Cr2 Cr1 N1 C1 149.6(6)
N10 Cr1 N1 C1 -119.2(4)
N4 Cr1 N1 C1 55.2(4)
Cr2 Cr1 N1 C5 -23.8(6)
N10 Cr1 N1 C5 67.4(4)
N4 Cr1 N1 C5 -118.2(3)
Cr1A Cr2A N2 C5 144.9(4)
N5 Cr2A N2 C5 49.3(4)
N11 Cr2A N2 C5 -121.0(4)
Fe1A Cr2A N2 C5 -34.7(4)
Cr1A Cr2A N2 C6 -33.4(4)
N5 Cr2A N2 C6 -129.1(3)
N11 Cr2A N2 C6 60.6(3)
Fe1A Cr2A N2 C6 146.9(3)
Cr1A Cr2A N2 Cr2 -175(3)
N5 Cr2A N2 Cr2 89(3)
N11 Cr2A N2 Cr2 -81(3)
Fe1A Cr2A N2 Cr2 5(3)
Cr1 Cr2 N2 C5 -30.6(8)
N8 Cr2 N2 C5 145(4)
N11 Cr2 N2 C5 -128.2(4)
N5 Cr2 N2 C5 64.0(4)
Fe1 Cr2 N2 C5 148.0(4)
Cr1 Cr2 N2 C6 143.5(5)
N8 Cr2 N2 C6 -41(4)
N11 Cr2 N2 C6 45.9(5)
N5 Cr2 N2 C6 -122.0(5)
Fe1 Cr2 N2 C6 -37.9(6)
Cr2A Cr1A N3 C10 151.8(4)
N12 Cr1A N3 C10 62.1(4)
N6 Cr1A N3 C10 -118.8(4)
O4 Cr1A N3 C10 -31.0(4)
Cr2A Cr1A N3 C6 -18.4(4)
N12 Cr1A N3 C6 -108.2(3)
N6 Cr1A N3 C6 71.0(3)
O4 Cr1A N3 C6 158.7(3)
O4 Fe1 N3 C10 -29.6(4)
N9 Fe1 N3 C10 149.5(8)
N12 Fe1 N3 C10 73.3(4)
N6 Fe1 N3 C10 -126.1(4)
Cr2 Fe1 N3 C10 153.1(5)
O4 Fe1 N3 C6 156.1(4)
N9 Fe1 N3 C6 -24.7(11)
N12 Fe1 N3 C6 -101.0(4)
N6 Fe1 N3 C6 59.6(4)
Cr2 Fe1 N3 C6 -21.2(5)
O1A Fe1A N4 C11 -24.2(4)
N7 Fe1A N4 C11 74.9(4)
N1 Fe1A N4 C11 -120.5(4)
N10 Fe1A N4 C11 164.1(6)
Cr2A Fe1A N4 C11 157.2(4)
O1A Fe1A N4 C15 160.8(4)
N7 Fe1A N4 C15 -100.1(4)
N1 Fe1A N4 C15 64.5(4)
N10 Fe1A N4 C15 -10.9(9)
Cr2A Fe1A N4 C15 -17.9(4)
Cr2 Cr1 N4 C11 153.2(6)
N7 Cr1 N4 C11 61.6(5)
N1 Cr1 N4 C11 -114.8(4)
Cr2 Cr1 N4 C15 -16.4(6)
N7 Cr1 N4 C15 -108.0(4)
N1 Cr1 N4 C15 75.6(4)
Cr1A Cr2A N5 C16 -29.6(4)
N2 Cr2A N5 C16 65.4(4)
N8 Cr2A N5 C16 -123.6(4)
Fe1A Cr2A N5 C16 150.7(3)
Cr1A Cr2A N5 C15 143.9(4)
N2 Cr2A N5 C15 -121.1(4)
N8 Cr2A N5 C15 49.9(4)
Fe1A Cr2A N5 C15 -35.8(4)
Fe1A Cr2A N5 Cr2 -7(3)
Cr1 Cr2 N5 C16 147.7(5)
N8 Cr2 N5 C16 -115.1(5)
N11 Cr2 N5 C16 -20(4)
N2 Cr2 N5 C16 51.9(6)
Fe1 Cr2 N5 C16 -31.3(7)
Cr1 Cr2 N5 C15 -33.3(7)
N8 Cr2 N5 C15 63.9(5)
N11 Cr2 N5 C15 159(4)
N2 Cr2 N5 C15 -129.2(4)
Fe1 Cr2 N5 C15 147.6(4)
Cr2A Cr1A N6 C20 161.7(4)
N9 Cr1A N6 C20 -107.7(4)
N3 Cr1A N6 C20 72.6(4)
O4 Cr1A N6 C20 -17.0(4)
Cr2A Cr1A N6 C16 -16.9(3)
N9 Cr1A N6 C16 73.7(3)
N3 Cr1A N6 C16 -105.9(3)
O4 Cr1A N6 C16 164.5(3)
O4 Fe1 N6 C20 -15.1(4)
N9 Fe1 N6 C20 -115.1(4)
N12 Fe1 N6 C20 170.5(7)
N3 Fe1 N6 C20 83.9(4)
Cr2 Fe1 N6 C20 164.0(5)
O4 Fe1 N6 C16 163.1(4)
N9 Fe1 N6 C16 63.0(4)
N12 Fe1 N6 C16 -11.4(10)
N3 Fe1 N6 C16 -98.0(4)
Cr2 Fe1 N6 C16 -17.9(5)
Cr2 Cr1 N7 C21 154.1(6)
N10 Cr1 N7 C21 62.8(4)
N4 Cr1 N7 C21 -111.4(4)
Cr2 Cr1 N7 C25 -18.0(6)
N10 Cr1 N7 C25 -109.3(4)
N4 Cr1 N7 C25 76.6(4)
O1A Fe1A N7 C21 -21.5(4)
N4 Fe1A N7 C21 -118.5(3)
N1 Fe1A N7 C21 161.4(5)
N10 Fe1A N7 C21 75.2(3)
Cr2A Fe1A N7 C21 157.0(3)
O1A Fe1A N7 C25 162.0(4)
N4 Fe1A N7 C25 65.0(4)
N1 Fe1A N7 C25 -15.1(8)
N10 Fe1A N7 C25 -101.3(4)
Cr2A Fe1A N7 C25 -19.5(4)
Cr1 Cr2 N8 C25 -33.4(8)
N11 Cr2 N8 C25 64.6(5)
N5 Cr2 N8 C25 -128.1(4)
N2 Cr2 N8 C25 151(4)
Fe1 Cr2 N8 C25 148.0(4)
Cr1 Cr2 N8 C26 146.4(5)
N11 Cr2 N8 C26 -115.5(5)
N5 Cr2 N8 C26 51.8(6)
N2 Cr2 N8 C26 -29(4)
Fe1 Cr2 N8 C26 -32.2(7)
Cr1A Cr2A N8 C25 144.7(4)
N5 Cr2A N8 C25 -119.7(4)
N11 Cr2A N8 C25 50.5(4)
Fe1A Cr2A N8 C25 -35.7(4)
Cr1A Cr2A N8 C26 -29.9(4)
N5 Cr2A N8 C26 65.7(4)
N11 Cr2A N8 C26 -124.0(4)
Fe1A Cr2A N8 C26 149.8(4)
Cr2A Cr1A N9 C30 156.9(5)
N12 Cr1A N9 C30 -113.3(5)
N6 Cr1A N9 C30 67.5(5)
O4 Cr1A N9 C30 -20.3(5)
Cr2A Cr1A N9 C26 -19.9(4)
N12 Cr1A N9 C26 69.9(4)
N6 Cr1A N9 C26 -109.3(4)
O4 Cr1A N9 C26 162.9(4)
O4 Fe1 N9 C30 -17.4(5)
N12 Fe1 N9 C30 -120.4(5)
N3 Fe1 N9 C30 163.5(8)
N6 Fe1 N9 C30 78.4(5)
Cr2 Fe1 N9 C30 159.9(5)
O4 Fe1 N9 C26 161.5(4)
N12 Fe1 N9 C26 58.6(5)
N3 Fe1 N9 C26 -17.6(11)
N6 Fe1 N9 C26 -102.7(5)
Cr2 Fe1 N9 C26 -21.2(6)
Cr2 Cr1 N10 C31 152.4(6)
N7 Cr1 N10 C31 -116.1(4)
N1 Cr1 N10 C31 60.1(4)
Cr2 Cr1 N10 C35 -18.5(6)
N7 Cr1 N10 C35 73.0(4)
N1 Cr1 N10 C35 -110.7(3)
O1A Fe1A N10 C31 -24.7(3)
N4 Fe1A N10 C31 146.9(6)
N7 Fe1A N10 C31 -123.9(3)
N1 Fe1A N10 C31 71.7(3)
Cr2A Fe1A N10 C31 153.9(3)
O1A Fe1A N10 C35 161.1(3)
N4 Fe1A N10 C35 -27.2(9)
N7 Fe1A N10 C35 61.9(4)
N1 Fe1A N10 C35 -102.5(4)
Cr2A Fe1A N10 C35 -20.2(4)
Cr1 Cr2 N11 C35 -33.1(7)
N8 Cr2 N11 C35 -130.7(4)
N5 Cr2 N11 C35 135(4)
N2 Cr2 N11 C35 62.6(4)
Fe1 Cr2 N11 C35 145.8(4)
Cr1 Cr2 N11 C36 145.8(5)
N8 Cr2 N11 C36 48.3(5)
N5 Cr2 N11 C36 -46(4)
N2 Cr2 N11 C36 -118.5(5)
Fe1 Cr2 N11 C36 -35.2(6)
Cr1A Cr2A N11 C35 143.0(3)
N2 Cr2A N11 C35 48.1(4)
N8 Cr2A N11 C35 -123.0(4)
Fe1A Cr2A N11 C35 -37.2(4)
Cr1A Cr2A N11 C36 -30.3(4)
N2 Cr2A N11 C36 -125.1(3)
N8 Cr2A N11 C36 63.8(3)
Fe1A Cr2A N11 C36 149.5(3)
Cr2A Cr1A N12 C40 153.8(4)
N9 Cr1A N12 C40 63.2(4)
N3 Cr1A N12 C40 -117.2(4)
O4 Cr1A N12 C40 -27.5(4)
Cr2A Cr1A N12 C36 -22.2(4)
N9 Cr1A N12 C36 -112.8(4)
N3 Cr1A N12 C36 66.9(4)
O4 Cr1A N12 C36 156.6(4)
O4 Fe1 N12 C40 -25.4(5)
N9 Fe1 N12 C40 74.7(4)
N3 Fe1 N12 C40 -123.8(4)
N6 Fe1 N12 C40 148.9(7)
Cr2 Fe1 N12 C40 155.5(5)
O4 Fe1 N12 C36 154.1(4)
N9 Fe1 N12 C36 -105.8(4)
N3 Fe1 N12 C36 55.6(4)
N6 Fe1 N12 C36 -31.6(10)
Cr2 Fe1 N12 C36 -25.1(5)
C5 N1 C1 C2 -2.0(7)
Fe1A N1 C1 C2 179.6(4)
Cr1 N1 C1 C2 -175.0(4)
N1 C1 C2 C3 -1.3(7)
C1 C2 C3 C4 2.3(7)
C2 C3 C4 C5 -0.1(7)
C1 N1 C5 N2 -169.1(4)
Fe1A N1 C5 N2 9.2(5)
Cr1 N1 C5 N2 4.8(5)
C1 N1 C5 C4 4.3(6)
Fe1A N1 C5 C4 -177.4(4)
Cr1 N1 C5 C4 178.2(4)
C6 N2 C5 N1 -158.3(4)
Cr2A N2 C5 N1 23.4(6)
Cr2 N2 C5 N1 15.7(6)
C6 N2 C5 C4 28.6(7)
Cr2A N2 C5 C4 -149.6(4)
Cr2 N2 C5 C4 -157.3(6)
C3 C4 C5 N1 -3.2(7)
C3 C4 C5 N2 169.5(4)
C10 N3 C6 N2 -172.9(4)
Cr1A N3 C6 N2 -2.3(5)
Fe1 N3 C6 N2 1.1(6)
C10 N3 C6 C7 -0.2(7)
Cr1A N3 C6 C7 170.5(4)
Fe1 N3 C6 C7 173.9(4)
C5 N2 C6 N3 -154.5(4)
Cr2A N2 C6 N3 23.8(5)
Cr2 N2 C6 N3 31.9(7)
C5 N2 C6 C7 33.2(7)
Cr2A N2 C6 C7 -148.5(4)
Cr2 N2 C6 C7 -140.4(6)
N3 C6 C7 C8 0.1(8)
N2 C6 C7 C8 172.0(5)
C6 C7 C8 C9 0.7(8)
C7 C8 C9 C10 -1.4(9)
C6 N3 C10 C9 -0.5(7)
Cr1A N3 C10 C9 -170.7(4)
Fe1 N3 C10 C9 -175.3(5)
C8 C9 C10 N3 1.3(9)
C15 N4 C11 C12 -0.5(7)
Fe1A N4 C11 C12 -175.7(4)
Cr1 N4 C11 C12 -169.5(4)
N4 C11 C12 C13 2.4(8)
C11 C12 C13 C14 -1.4(8)
C12 C13 C14 C15 -1.3(8)
C11 N4 C15 N5 -176.8(4)
Fe1A N4 C15 N5 -1.6(6)
Cr1 N4 C15 N5 -5.9(5)
C11 N4 C15 C14 -2.3(7)
Fe1A N4 C15 C14 172.9(4)
Cr1 N4 C15 C14 168.5(4)
C16 N5 C15 N4 -155.9(4)
Cr2A N5 C15 N4 31.0(6)
Cr2 N5 C15 N4 25.1(7)
C16 N5 C15 C14 30.0(7)
Cr2A N5 C15 C14 -143.1(5)
Cr2 N5 C15 C14 -149.0(6)
C13 C14 C15 N4 3.2(8)
C13 C14 C15 N5 177.1(5)
C20 N6 C16 N5 -179.9(4)
Cr1A N6 C16 N5 -1.3(5)
Fe1 N6 C16 N5 2.0(6)
C20 N6 C16 C17 -4.0(6)
Cr1A N6 C16 C17 174.6(3)
Fe1 N6 C16 C17 177.9(4)
C15 N5 C16 N6 -152.9(4)
Cr2A N5 C16 N6 20.7(5)
Cr2 N5 C16 N6 25.9(8)
C15 N5 C16 C17 31.3(7)
Cr2A N5 C16 C17 -155.1(4)
Cr2 N5 C16 C17 -149.8(6)
N6 C16 C17 C18 5.1(7)
N5 C16 C17 C18 -179.3(5)
C16 C17 C18 C19 -1.9(7)
C17 C18 C19 C20 -2.1(8)
C16 N6 C20 C19 -0.2(7)
Cr1A N6 C20 C19 -178.7(4)
Fe1 N6 C20 C19 178.0(4)
C18 C19 C20 N6 3.3(8)
C25 N7 C21 C22 -1.6(7)
Cr1 N7 C21 C22 -173.3(4)
Fe1A N7 C21 C22 -178.3(4)
N7 C21 C22 C23 3.1(8)
C21 C22 C23 C24 -1.6(8)
C22 C23 C24 C25 -1.2(8)
C21 N7 C25 N8 -176.3(4)
Cr1 N7 C25 N8 -3.7(5)
Fe1A N7 C25 N8 0.1(6)
C21 N7 C25 C24 -1.4(7)
Cr1 N7 C25 C24 171.3(4)
Fe1A N7 C25 C24 175.0(4)
C26 N8 C25 N7 -156.5(5)
Cr2 N8 C25 N7 23.4(7)
Cr2A N8 C25 N7 29.4(6)
C26 N8 C25 C24 28.9(8)
Cr2 N8 C25 C24 -151.3(6)
Cr2A N8 C25 C24 -145.2(4)
C23 C24 C25 N7 2.8(8)
C23 C24 C25 N8 177.2(5)
C30 N9 C26 N8 -175.4(5)
Cr1A N9 C26 N8 1.5(6)
Fe1 N9 C26 N8 5.7(7)
C30 N9 C26 C27 0.5(8)
Cr1A N9 C26 C27 177.4(5)
Fe1 N9 C26 C27 -178.4(5)
C25 N8 C26 N9 -155.1(5)
Cr2 N8 C26 N9 25.0(8)
Cr2A N8 C26 N9 19.3(6)
C25 N8 C26 C27 29.2(9)
Cr2 N8 C26 C27 -150.6(7)
Cr2A N8 C26 C27 -156.3(5)
N9 C26 C27 C28 0.5(10)
N8 C26 C27 C28 175.9(7)
C26 C27 C28 C29 -0.7(12)
C27 C28 C29 C30 -0.2(13)
C26 N9 C30 C29 -1.4(10)
Cr1A N9 C30 C29 -178.1(6)
Fe1 N9 C30 C29 177.6(6)
C28 C29 C30 N9 1.2(12)
C35 N10 C31 C32 -0.5(7)
Cr1 N10 C31 C32 -170.9(4)
Fe1A N10 C31 C32 -174.9(4)
N10 C31 C32 C33 1.3(7)
C31 C32 C33 C34 -0.7(8)
C32 C33 C34 C35 -0.7(8)
C31 N10 C35 N11 -174.2(4)
Cr1 N10 C35 N11 -2.6(5)
Fe1A N10 C35 N11 -0.1(6)
C31 N10 C35 C34 -0.9(6)
Cr1 N10 C35 C34 170.7(4)
Fe1A N10 C35 C34 173.1(4)
C36 N11 C35 N10 -156.6(4)
Cr2 N11 C35 N10 22.3(6)
Cr2A N11 C35 N10 30.7(5)
C36 N11 C35 C34 30.5(7)
Cr2 N11 C35 C34 -150.6(5)
Cr2A N11 C35 C34 -142.2(4)
C33 C34 C35 N10 1.6(7)
C33 C34 C35 N11 174.2(5)
C40 N12 C36 N11 -172.0(5)
Cr1A N12 C36 N11 4.2(5)
Fe1 N12 C36 N11 8.5(6)
C40 N12 C36 C37 2.1(7)
Cr1A N12 C36 C37 178.3(4)
Fe1 N12 C36 C37 -177.4(4)
C35 N11 C36 N12 -155.3(4)
Cr2 N11 C36 N12 25.9(7)
Cr2A N11 C36 N12 17.7(5)
C35 N11 C36 C37 31.0(8)
Cr2 N11 C36 C37 -147.8(6)
Cr2A N11 C36 C37 -156.0(5)
N12 C36 C37 C38 -0.1(9)
N11 C36 C37 C38 173.3(6)
C36 C37 C38 C39 -2.3(10)
C37 C38 C39 C40 2.7(10)
C36 N12 C40 C39 -1.7(8)
Cr1A N12 C40 C39 -177.6(5)
Fe1 N12 C40 C39 177.9(5)
C38 C39 C40 N12 -0.8(10)
O1A S1A C41A F1A 69(4)
O3A S1A C41A F1A -175(3)
O2A S1A C41A F1A -56(4)
O1A S1A C41A F3A -170(2)
O3A S1A C41A F3A -54(3)
O2A S1A C41A F3A 65(2)
O1A S1A C41A F2A -63(2)
O3A S1A C41A F2A 53(3)
O2A S1A C41A F2A 173(2)
O5 S2 C42 F6 -58.9(5)
O6 S2 C42 F6 177.8(4)
O4 S2 C42 F6 59.7(5)
O5 S2 C42 F5 -179.3(4)
O6 S2 C42 F5 57.5(5)
O4 S2 C42 F5 -60.7(5)
O5 S2 C42 F4 60.0(6)
O6 S2 C42 F4 -63.3(6)
O4 S2 C42 F4 178.6(6)
N16 Cr3 Cr4 N20 -114.1(4)
N22 Cr3 Cr4 N20 65.9(4)
N19 Cr3 Cr4 N20 -25.8(4)
N13 Cr3 Cr4 N20 157.5(4)
N16 Cr3 Cr4 N17 -22.2(4)
N22 Cr3 Cr4 N17 157.9(4)
N19 Cr3 Cr4 N17 66.2(4)
N13 Cr3 Cr4 N17 -110.5(4)
N16 Cr3 Cr4 N23 155.2(4)
N22 Cr3 Cr4 N23 -24.7(4)
N19 Cr3 Cr4 N23 -116.4(4)
N13 Cr3 Cr4 N23 66.9(4)
N16 Cr3 Cr4 N14 66.7(4)
N22 Cr3 Cr4 N14 -113.2(4)
N19 Cr3 Cr4 N14 155.1(4)
N13 Cr3 Cr4 N14 -21.6(4)
N24 Fe2 Cr4 N20 -112.9(4)
N15 Fe2 Cr4 N20 158.0(4)
N21 Fe2 Cr4 N20 -21.5(3)
N18 Fe2 Cr4 N20 70.3(3)
N24 Fe2 Cr4 N17 155.5(4)
N15 Fe2 Cr4 N17 66.3(3)
N21 Fe2 Cr4 N17 -113.1(4)
N18 Fe2 Cr4 N17 -21.3(3)
N24 Fe2 Cr4 N23 -22.2(3)
N15 Fe2 Cr4 N23 -111.4(3)
N21 Fe2 Cr4 N23 69.2(3)
N18 Fe2 Cr4 N23 161.0(4)
N24 Fe2 Cr4 N14 66.8(3)
N15 Fe2 Cr4 N14 -22.4(3)
N21 Fe2 Cr4 N14 158.2(4)
N18 Fe2 Cr4 N14 -110.1(3)
N18 Cr3A Cr4A N14 -109.5(3)
N21 Cr3A Cr4A N14 157.2(3)
N15 Cr3A Cr4A N14 -20.2(3)
N24 Cr3A Cr4A N14 67.3(3)
N18 Cr3A Cr4A N23 159.3(3)
N21 Cr3A Cr4A N23 66.0(3)
N15 Cr3A Cr4A N23 -111.4(3)
N24 Cr3A Cr4A N23 -23.8(3)
N18 Cr3A Cr4A N17 -19.5(3)
N21 Cr3A Cr4A N17 -112.9(3)
N15 Cr3A Cr4A N17 69.7(3)
N24 Cr3A Cr4A N17 157.3(3)
N18 Cr3A Cr4A N20 69.8(3)
N21 Cr3A Cr4A N20 -23.6(3)
N15 Cr3A Cr4A N20 159.0(3)
N24 Cr3A Cr4A N20 -113.4(3)
N16 Fe2A Cr4A N14 65.8(3)
N19 Fe2A Cr4A N14 154.6(3)
N22 Fe2A Cr4A N14 -113.8(3)
N13 Fe2A Cr4A N14 -22.7(3)
N16 Fe2A Cr4A N23 156.7(3)
N19 Fe2A Cr4A N23 -114.4(3)
N22 Fe2A Cr4A N23 -22.9(3)
N13 Fe2A Cr4A N23 68.2(3)
N16 Fe2A Cr4A N17 -24.1(3)
N19 Fe2A Cr4A N17 64.8(3)
N22 Fe2A Cr4A N17 156.3(3)
N13 Fe2A Cr4A N17 -112.6(3)
N16 Fe2A Cr4A N20 -113.6(3)
N19 Fe2A Cr4A N20 -24.7(3)
N22 Fe2A Cr4A N20 66.8(3)
N13 Fe2A Cr4A N20 157.9(3)
O9 S3 O7 Fe2 -90.1(7)
O8 S3 O7 Fe2 47.5(8)
C83 S3 O7 Fe2 159.0(7)
O9 S3 O7 Cr3A -91.4(7)
O8 S3 O7 Cr3A 46.2(8)
C83 S3 O7 Cr3A 157.7(7)
N24 Fe2 O7 S3 4.1(7)
N15 Fe2 O7 S3 94.7(7)
N21 Fe2 O7 S3 -88.0(7)
N18 Fe2 O7 S3 -178.3(7)
N24 Fe2 O7 Cr3A 173(3)
N15 Fe2 O7 Cr3A -97(3)
N21 Fe2 O7 Cr3A 81(2)
N18 Fe2 O7 Cr3A -10(2)
N18 Cr3A O7 S3 -177.5(7)
N21 Cr3A O7 S3 -84.2(7)
N15 Cr3A O7 S3 93.2(7)
N24 Cr3A O7 S3 5.7(7)
N18 Cr3A O7 Fe2 170(3)
N21 Cr3A O7 Fe2 -97(3)
N15 Cr3A O7 Fe2 81(3)
N24 Cr3A O7 Fe2 -7(2)
O10 S4 O12 Fe2A -62.0(7)
O11 S4 O12 Fe2A 75.1(7)
C84 S4 O12 Fe2A -172.4(6)
O10 S4 O12 Cr3 -63.6(7)
O11 S4 O12 Cr3 73.6(7)
C84 S4 O12 Cr3 -173.9(6)
N16 Fe2A O12 S4 106.8(6)
N19 Fe2A O12 S4 17.3(7)
N22 Fe2A O12 S4 -74.6(7)
N13 Fe2A O12 S4 -165.0(6)
N16 Fe2A O12 Cr3 -124(6)
N19 Fe2A O12 Cr3 146(6)
N22 Fe2A O12 Cr3 55(6)
N13 Fe2A O12 Cr3 -36(6)
N16 Cr3 O12 S4 107.5(6)
N22 Cr3 O12 S4 -72.5(6)
N13 Cr3 O12 S4 -164.1(6)
N16 Cr3 O12 Fe2A 55(6)
N22 Cr3 O12 Fe2A -125(6)
N19 Cr3 O12 Fe2A -33(6)
N13 Cr3 O12 Fe2A 144(6)
Cr4 Cr3 N13 C47 19.6(5)
N16 Cr3 N13 C47 -72.0(3)
N22 Cr3 N13 C47 111.0(3)
O12 Cr3 N13 C47 -160.7(3)
Cr4 Cr3 N13 C43 -156.9(5)
N16 Cr3 N13 C43 111.5(4)
N22 Cr3 N13 C43 -65.5(4)
O12 Cr3 N13 C43 22.8(4)
N16 Cr3 N13 Fe2A 86.0(5)
N22 Cr3 N13 Fe2A -90.9(5)
O12 Cr3 N13 Fe2A -2.7(5)
O12 Fe2A N13 C47 -159.0(4)
N16 Fe2A N13 C47 -60.7(4)
N19 Fe2A N13 C47 13.0(8)
N22 Fe2A N13 C47 103.7(4)
Cr4A Fe2A N13 C47 22.1(4)
O12 Fe2A N13 C43 20.0(3)
N16 Fe2A N13 C43 118.3(3)
N19 Fe2A N13 C43 -167.9(5)
N22 Fe2A N13 C43 -77.3(3)
Cr4A Fe2A N13 C43 -158.8(4)
Cr3A Cr4A N14 C48 31.1(5)
N17 Cr4A N14 C48 -63.7(4)
Fe2A Cr4A N14 C48 -148.2(4)
Cr3A Cr4A N14 C47 -146.4(4)
N23 Cr4A N14 C47 -51.7(4)
N17 Cr4A N14 C47 118.7(4)
Fe2A Cr4A N14 C47 34.2(5)
Cr3A Cr4A N14 Cr4 176(3)
N23 Cr4A N14 Cr4 -90(3)
N17 Cr4A N14 Cr4 81(3)
Fe2A Cr4A N14 Cr4 -4(3)
Cr3 Cr4 N14 C48 -146.0(4)
N20 Cr4 N14 C48 38(3)
N17 Cr4 N14 C48 -50.6(5)
N23 Cr4 N14 C48 119.5(5)
Fe2 Cr4 N14 C48 36.5(5)
Cr3 Cr4 N14 C47 30.0(6)
N20 Cr4 N14 C47 -146(3)
N17 Cr4 N14 C47 125.3(4)
N23 Cr4 N14 C47 -64.6(4)
Fe2 Cr4 N14 C47 -147.5(3)
Cr4A Cr3A N15 C52 -157.1(5)
N18 Cr3A N15 C52 -66.5(4)
O7 Cr3A N15 C52 21.7(4)
Cr4A Cr3A N15 C48 15.5(4)
N18 Cr3A N15 C48 106.1(4)
N24 Cr3A N15 C48 -73.5(4)
O7 Cr3A N15 C48 -165.7(4)
O7 Fe2 N15 C52 16.0(4)
N24 Fe2 N15 C52 120.2(4)
N21 Fe2 N15 C52 -155.9(6)
N18 Fe2 N15 C52 -78.4(4)
Cr4 Fe2 N15 C52 -157.6(4)
O7 Fe2 N15 C48 -165.6(4)
N24 Fe2 N15 C48 -61.4(4)
N21 Fe2 N15 C48 22.5(9)
N18 Fe2 N15 C48 100.0(4)
Cr4 Fe2 N15 C48 20.8(5)
Cr4 Cr3 N16 C57 20.1(5)
N19 Cr3 N16 C57 -70.1(3)
N13 Cr3 N16 C57 112.2(3)
O12 Cr3 N16 C57 -160.9(3)
Cr4 Cr3 N16 C53 -154.6(5)
N19 Cr3 N16 C53 115.2(4)
N13 Cr3 N16 C53 -62.5(4)
O12 Cr3 N16 C53 24.4(4)
O12 Fe2A N16 C57 -159.4(4)
N19 Fe2A N16 C57 -58.7(4)
N22 Fe2A N16 C57 25.7(8)
N13 Fe2A N16 C57 105.3(4)
Cr4A Fe2A N16 C57 24.2(4)
O12 Fe2A N16 C53 21.1(3)
N19 Fe2A N16 C53 121.8(3)
N22 Fe2A N16 C53 -153.8(5)
N13 Fe2A N16 C53 -74.2(3)
Cr4A Fe2A N16 C53 -155.3(4)
Cr3 Cr4 N17 C57 30.4(6)
N20 Cr4 N17 C57 126.1(4)
N14 Cr4 N17 C57 -64.8(4)
Fe2 Cr4 N17 C57 -147.8(4)
Cr3 Cr4 N17 C58 -147.6(4)
N20 Cr4 N17 C58 -51.9(5)
N14 Cr4 N17 C58 117.2(5)
Fe2 Cr4 N17 C58 34.2(5)
N14 Cr4A N17 C57 -51.5(4)
Cr3A Cr4A N17 C57 -146.4(4)
N20 Cr4A N17 C57 119.8(4)
Fe2A Cr4A N17 C57 35.7(4)
N14 Cr4A N17 C58 123.2(4)
Cr3A Cr4A N17 C58 28.3(5)
N20 Cr4A N17 C58 -65.5(4)
Fe2A Cr4A N17 C58 -149.6(3)
N14 Cr4A N17 Cr4 -96(3)
Cr3A Cr4A N17 Cr4 169(3)
N20 Cr4A N17 Cr4 75(3)
Fe2A Cr4A N17 Cr4 -9(3)
Cr4A Cr3A N18 C62 -161.5(4)
N21 Cr3A N18 C62 -71.7(4)
N15 Cr3A N18 C62 108.7(4)
O7 Cr3A N18 C62 18.0(4)
Cr4A Cr3A N18 C58 16.4(4)
N21 Cr3A N18 C58 106.1(3)
N15 Cr3A N18 C58 -73.5(3)
O7 Cr3A N18 C58 -164.1(3)
Cr4A Cr3A N18 Fe2 178.2(7)
N21 Cr3A N18 Fe2 -92.1(6)
N15 Cr3A N18 Fe2 88.3(6)
O7 Cr3A N18 Fe2 -2.4(6)
O7 Fe2 N18 C62 15.8(4)
N24 Fe2 N18 C62 -171.2(5)
N15 Fe2 N18 C62 115.9(4)
N21 Fe2 N18 C62 -83.0(4)
Cr4 Fe2 N18 C62 -161.8(4)
O7 Fe2 N18 C58 -162.7(4)
N24 Fe2 N18 C58 10.2(8)
N15 Fe2 N18 C58 -62.6(4)
N21 Fe2 N18 C58 98.5(4)
Cr4 Fe2 N18 C58 19.6(4)
Cr4 Cr3 N19 C63 -149.2(5)
N16 Cr3 N19 C63 -57.5(4)
N22 Cr3 N19 C63 119.4(4)
O12 Cr3 N19 C63 31.0(4)
Cr4 Cr3 N19 C67 23.8(5)
N16 Cr3 N19 C67 115.5(3)
N22 Cr3 N19 C67 -67.6(3)
O12 Cr3 N19 C67 -156.0(3)
O12 Fe2A N19 C63 28.8(4)
N16 Fe2A N19 C63 -69.5(3)
N22 Fe2A N19 C63 126.3(3)
N13 Fe2A N19 C63 -143.1(6)
Cr4A Fe2A N19 C63 -152.2(4)
O12 Fe2A N19 C67 -153.5(3)
N16 Fe2A N19 C67 108.2(4)
N22 Fe2A N19 C67 -56.0(4)
N13 Fe2A N19 C67 34.6(8)
Cr4A Fe2A N19 C67 25.5(4)
Cr3 Cr4 N20 C67 34.9(6)
N17 Cr4 N20 C67 -60.7(4)
N23 Cr4 N20 C67 129.7(4)
N14 Cr4 N20 C67 -150(3)
Fe2 Cr4 N20 C67 -147.6(3)
Cr3 Cr4 N20 C68 -143.0(4)
N17 Cr4 N20 C68 121.4(4)
N23 Cr4 N20 C68 -48.2(5)
N14 Cr4 N20 C68 33(4)
Fe2 Cr4 N20 C68 34.5(5)
Cr3 Cr4 N20 Cr4A -175(3)
N17 Cr4 N20 Cr4A 89(3)
N23 Cr4 N20 Cr4A -80(3)
N14 Cr4 N20 Cr4A 0.4(10)
Fe2 Cr4 N20 Cr4A 2(3)
Cr3A Cr4A N20 C67 -142.8(4)
N23 Cr4A N20 C67 122.6(4)
N17 Cr4A N20 C67 -48.0(5)
Fe2A Cr4A N20 C67 36.6(5)
Cr3A Cr4A N20 C68 33.8(5)
N23 Cr4A N20 C68 -60.8(4)
N17 Cr4A N20 C68 128.7(4)
Fe2A Cr4A N20 C68 -146.8(3)
Cr4A Cr3A N21 C72 -152.6(5)
N18 Cr3A N21 C72 116.8(4)
N24 Cr3A N21 C72 -63.6(4)
O7 Cr3A N21 C72 28.6(4)
Cr4A Cr3A N21 C68 20.8(4)
N18 Cr3A N21 C68 -69.8(4)
N24 Cr3A N21 C68 109.7(4)
O7 Cr3A N21 C68 -158.0(4)
O7 Fe2 N21 C72 29.9(4)
N24 Fe2 N21 C72 -74.5(4)
N15 Fe2 N21 C72 -158.2(6)
N18 Fe2 N21 C72 124.9(4)
Cr4 Fe2 N21 C72 -156.4(4)
O7 Fe2 N21 C68 -154.4(4)
N24 Fe2 N21 C68 101.1(4)
N15 Fe2 N21 C68 17.5(9)
N18 Fe2 N21 C68 -59.4(4)
Cr4 Fe2 N21 C68 19.2(5)
O7 Fe2 N21 Cr3A -164.1(7)
Cr4 Cr3 N22 C73 -151.2(5)
N19 Cr3 N22 C73 -61.0(4)
N13 Cr3 N22 C73 116.6(4)
O12 Cr3 N22 C73 29.8(4)
Cr4 Cr3 N22 C77 21.8(5)
N19 Cr3 N22 C77 112.1(3)
N13 Cr3 N22 C77 -70.3(3)
O12 Cr3 N22 C77 -157.2(3)
O12 Fe2A N22 C73 28.0(3)
N16 Fe2A N22 C73 -157.1(6)
N19 Fe2A N22 C73 -73.0(3)
N13 Fe2A N22 C73 123.7(3)
Cr4A Fe2A N22 C73 -155.6(4)
O12 Fe2A N22 C77 -154.7(3)
N16 Fe2A N22 C77 20.2(8)
N19 Fe2A N22 C77 104.3(4)
N13 Fe2A N22 C77 -59.1(4)
Cr4A Fe2A N22 C77 21.7(4)
Cr4A Fe2A N22 Cr3 0.8(6)
N14 Cr4A N23 C77 122.3(4)
Cr3A Cr4A N23 C77 -142.8(4)
N20 Cr4A N23 C77 -48.9(5)
Fe2A Cr4A N23 C77 35.2(5)
N14 Cr4A N23 C78 -59.5(4)
Cr3A Cr4A N23 C78 35.5(5)
N20 Cr4A N23 C78 129.3(4)
Fe2A Cr4A N23 C78 -146.6(3)
Cr3 Cr4 N23 C77 34.6(6)
N20 Cr4 N23 C77 -61.0(4)
N17 Cr4 N23 C77 -160(3)
N14 Cr4 N23 C77 129.8(4)
Fe2 Cr4 N23 C77 -147.1(3)
Cr3 Cr4 N23 C78 -142.4(4)
N20 Cr4 N23 C78 122.0(4)
N17 Cr4 N23 C78 23(4)
N14 Cr4 N23 C78 -47.2(5)
Fe2 Cr4 N23 C78 35.8(5)
O7 Fe2 N24 C82 27.7(4)
N15 Fe2 N24 C82 -72.6(4)
N21 Fe2 N24 C82 126.8(4)
N18 Fe2 N24 C82 -145.1(6)
Cr4 Fe2 N24 C82 -154.4(4)
O7 Fe2 N24 C78 -157.4(4)
N15 Fe2 N24 C78 102.4(4)
N21 Fe2 N24 C78 -58.3(4)
N18 Fe2 N24 C78 29.9(8)
Cr4 Fe2 N24 C78 20.6(4)
Cr4A Cr3A N24 C82 -150.5(5)
N21 Cr3A N24 C82 119.8(4)
N15 Cr3A N24 C82 -60.6(4)
O7 Cr3A N24 C82 29.9(4)
Cr4A Cr3A N24 C78 19.9(4)
N21 Cr3A N24 C78 -69.8(4)
N15 Cr3A N24 C78 109.8(3)
O7 Cr3A N24 C78 -159.6(3)
C47 N13 C43 C44 -1.0(7)
Cr3 N13 C43 C44 175.4(4)
Fe2A N13 C43 C44 179.9(4)
N13 C43 C44 C45 -0.5(7)
C43 C44 C45 C46 0.6(7)
C44 C45 C46 C47 0.7(8)
C43 N13 C47 N14 176.2(4)
Cr3 N13 C47 N14 -0.5(5)
Fe2A N13 C47 N14 -4.8(6)
C43 N13 C47 C46 2.3(7)
Cr3 N13 C47 C46 -174.4(4)
Fe2A N13 C47 C46 -178.6(3)
C48 N14 C47 N13 157.1(4)
Cr4A N14 C47 N13 -25.5(6)
Cr4 N14 C47 N13 -18.9(6)
C48 N14 C47 C46 -29.3(7)
Cr4A N14 C47 C46 148.1(5)
Cr4 N14 C47 C46 154.7(5)
C45 C46 C47 N13 -2.2(7)
C45 C46 C47 N14 -175.4(5)
C47 N14 C48 N15 154.0(5)
Cr4A N14 C48 N15 -23.5(6)
Cr4 N14 C48 N15 -30.4(7)
C47 N14 C48 C49 -32.6(8)
Cr4A N14 C48 C49 149.8(5)
Cr4 N14 C48 C49 143.0(5)
C52 N15 C48 N14 176.7(5)
Cr3A N15 C48 N14 3.8(6)
Fe2 N15 C48 N14 -1.6(6)
C52 N15 C48 C49 2.9(7)
Cr3A N15 C48 C49 -169.9(4)
Fe2 N15 C48 C49 -175.4(4)
N14 C48 C49 C50 -176.0(5)
N15 C48 C49 C50 -3.0(8)
C48 C49 C50 C51 0.5(9)
C49 C50 C51 C52 2.0(9)
C48 N15 C52 C51 -0.4(8)
Cr3A N15 C52 C51 171.9(5)
Fe2 N15 C52 C51 178.1(5)
C50 C51 C52 N15 -2.1(9)
C57 N16 C53 C54 1.2(7)
Cr3 N16 C53 C54 175.7(4)
Fe2A N16 C53 C54 -179.3(4)
N16 C53 C54 C55 -0.9(7)
C53 C54 C55 C56 0.5(8)
C54 C55 C56 C57 -0.5(8)
C53 N16 C57 N17 173.8(4)
Cr3 N16 C57 N17 -1.3(5)
Fe2A N16 C57 N17 -5.7(6)
C53 N16 C57 C56 -1.1(7)
Cr3 N16 C57 C56 -176.1(4)
Fe2A N16 C57 C56 179.4(3)
C58 N17 C57 N16 159.2(4)
Cr4 N17 C57 N16 -18.9(6)
Cr4A N17 C57 N16 -26.6(6)
C58 N17 C57 C56 -26.4(7)
Cr4 N17 C57 C56 155.6(5)
Cr4A N17 C57 C56 147.9(5)
C55 C56 C57 N16 0.8(7)
C55 C56 C57 N17 -173.5(5)
C62 N18 C58 N17 179.2(4)
Cr3A N18 C58 N17 1.2(5)
Fe2 N18 C58 N17 -2.3(6)
C62 N18 C58 C59 2.9(7)
Cr3A N18 C58 C59 -175.1(4)
Fe2 N18 C58 C59 -178.6(4)
C57 N17 C58 N18 154.7(4)
Cr4 N17 C58 N18 -27.4(6)
Cr4A N17 C58 N18 -19.9(5)
C57 N17 C58 C59 -29.1(7)
Cr4 N17 C58 C59 148.7(5)
Cr4A N17 C58 C59 156.3(4)
N18 C58 C59 C60 -3.8(7)
N17 C58 C59 C60 -179.7(5)
C58 C59 C60 C61 1.2(8)
C59 C60 C61 C62 2.2(8)
C58 N18 C62 C61 0.6(7)
Cr3A N18 C62 C61 178.5(4)
Fe2 N18 C62 C61 -178.0(4)
C60 C61 C62 N18 -3.2(8)
C67 N19 C63 C64 1.1(7)
Cr3 N19 C63 C64 173.8(4)
Fe2A N19 C63 C64 178.9(4)
N19 C63 C64 C65 2.8(7)
C63 C64 C65 C66 -2.3(7)
C64 C65 C66 C67 -1.9(7)
C63 N19 C67 N20 170.9(4)
Cr3 N19 C67 N20 -2.7(5)
Fe2A N19 C67 N20 -6.8(5)
C63 N19 C67 C66 -5.4(6)
Cr3 N19 C67 C66 -178.9(4)
Fe2A N19 C67 C66 176.9(3)
C68 N20 C67 N19 157.3(4)
Cr4 N20 C67 N19 -20.6(6)
Cr4A N20 C67 N19 -26.4(6)
C68 N20 C67 C66 -26.7(8)
Cr4 N20 C67 C66 155.4(5)
Cr4A N20 C67 C66 149.6(5)
C65 C66 C67 N19 5.8(7)
C65 C66 C67 N20 -170.0(5)
C72 N21 C68 N20 174.1(5)
Cr3A N21 C68 N20 0.4(6)
Fe2 N21 C68 N20 -1.4(6)
C72 N21 C68 C69 -0.8(7)
Cr3A N21 C68 C69 -174.5(4)
Fe2 N21 C68 C69 -176.3(4)
C67 N20 C68 N21 153.7(5)
Cr4 N20 C68 N21 -28.6(7)
Cr4A N20 C68 N21 -22.9(6)
C67 N20 C68 C69 -31.6(8)
Cr4 N20 C68 C69 146.0(5)
Cr4A N20 C68 C69 151.8(5)
N21 C68 C69 C70 -0.2(8)
N20 C68 C69 C70 -174.6(5)
C68 C69 C70 C71 0.7(9)
C69 C70 C71 C72 -0.3(9)
C68 N21 C72 C71 1.3(8)
Cr3A N21 C72 C71 174.6(4)
Fe2 N21 C72 C71 177.4(5)
C70 C71 C72 N21 -0.8(9)
C77 N22 C73 C74 1.9(7)
Cr3 N22 C73 C74 174.7(4)
Fe2A N22 C73 C74 179.3(4)
N22 C73 C74 C75 -1.0(7)
C73 C74 C75 C76 -0.1(8)
C74 C75 C76 C77 0.3(8)
C73 N22 C77 N23 173.7(4)
Cr3 N22 C77 N23 0.2(5)
Fe2A N22 C77 N23 -3.5(6)
C73 N22 C77 C76 -1.7(6)
Cr3 N22 C77 C76 -175.2(4)
Fe2A N22 C77 C76 -178.9(3)
C78 N23 C77 N22 154.7(4)
Cr4A N23 C77 N22 -27.1(6)
Cr4 N23 C77 N22 -22.4(6)
C78 N23 C77 C76 -30.2(7)
Cr4A N23 C77 C76 147.9(5)
Cr4 N23 C77 C76 152.7(5)
C75 C76 C77 N22 0.7(7)
C75 C76 C77 N23 -174.2(5)
C77 N23 C78 N24 153.6(4)
Cr4A N23 C78 N24 -24.6(6)
Cr4 N23 C78 N24 -29.6(7)
C77 N23 C78 C79 -32.8(8)
Cr4A N23 C78 C79 149.0(5)
Cr4 N23 C78 C79 144.0(6)
C82 N24 C78 N23 172.7(4)
Fe2 N24 C78 N23 -2.2(6)
Cr3A N24 C78 N23 1.5(5)
C82 N24 C78 C79 -1.3(7)
Fe2 N24 C78 C79 -176.2(4)
Cr3A N24 C78 C79 -172.4(4)
N23 C78 C79 C80 -172.3(5)
N24 C78 C79 C80 1.0(8)
C78 C79 C80 C81 -0.8(10)
C79 C80 C81 C82 1.0(10)
C78 N24 C82 C81 1.5(8)
Fe2 N24 C82 C81 176.8(5)
Cr3A N24 C82 C81 171.7(5)
C80 C81 C82 N24 -1.4(9)
O9 S3 C83 F7 62.1(7)
O8 S3 C83 F7 -60.8(7)
O7 S3 C83 F7 -179.4(6)
O9 S3 C83 F8 -58.6(5)
O8 S3 C83 F8 178.5(4)
O7 S3 C83 F8 60.0(5)
O9 S3 C83 F9 -176.8(5)
O8 S3 C83 F9 60.3(5)
O7 S3 C83 F9 -58.2(5)
O10 S4 C84 F10 -56.1(5)
O12 S4 C84 F10 62.4(5)
O11 S4 C84 F10 -178.4(4)
O10 S4 C84 F11 64.7(5)
O12 S4 C84 F11 -176.8(5)
O11 S4 C84 F11 -57.6(5)
O10 S4 C84 F12 -175.2(5)
O12 S4 C84 F12 -56.7(5)
O11 S4 C84 F12 62.5(5)
O2 S1 C41 F1 64.3(5)
O3 S1 C41 F1 -56.2(5)
O2 S1 C41 F2 -55.7(5)
O3 S1 C41 F2 -176.3(5)
O2 S1 C41 F3 -170.8(5)
O3 S1 C41 F3 68.6(5)
C89 O13 C86 C87 50.0(16)
O13 C86 C87 C88 -44.2(17)
C86 C87 C88 C89 23.3(19)
C86 O13 C89 C88 -29.3(13)
C87 C88 C89 O13 0.6(19)
